data_1548074
loop_
_publ_author_name
'Martin R. Lichtenthaler'
'Florian Stahl'
'Daniel Kratzert'
'Lorenz Heidinger'
'Erik Schleicher'
'Julian Hamann'
'Daniel Himmel'
'Stefan Weber'
'Ingo Krossing'

_publ_section_title
;
 Cationic cluster formation versus disproportionation of low-valent indium
 and gallium complexes of 2,2'-bipyridine
;
_journal_name_full 'Nature Communications'
_journal_page_first 8288
_journal_paper_doi 10.1038/ncomms9288
_journal_volume 6
_journal_year 2015
_chemical_formula_moiety '(Ag In N4 C30 H21 F), (Al O4 C16 F36)2, (C6 H5 F)3'
_chemical_formula_sum 'C80 H36 Ag Al2 F76 In N4 O8'
_chemical_formula_weight 2901.78
_chemical_name_systematic '[In(Phen)2Ag(C6H5F)][Al(OC(CF3)3)4]2'
_space_group_crystal_system monoclinic
_space_group_IT_number 14
_space_group_name_Hall '-P 2yn'
_space_group_name_H-M_alt 'P 1 21/n 1'
_symmetry_space_group_name_Hall '-P 2yn'
_symmetry_space_group_name_H-M 'P 1 21/n 1'
_atom_sites_solution_hydrogens geom
_cell_angle_alpha 90
_cell_angle_beta 97.519(3)
_cell_angle_gamma 90
_cell_formula_units_Z 4
_cell_length_a 16.4785(8)
_cell_length_b 23.7211(12)
_cell_length_c 25.2293(13)
_cell_measurement_reflns_used 9184
_cell_measurement_temperature 100(2)
_cell_measurement_theta_max 45.735
_cell_measurement_theta_min 4.427
_cell_volume 9777.0(9)
_computing_cell_refinement 'SAINT V8.34A'
_computing_data_collection 'APEX2 v2014.7-1'
_computing_data_reduction 'SAINT V8.34A'
_computing_molecular_graphics 'Diamond 3.2i'
_computing_publication_material ShelXle-673
_computing_structure_refinement 'SHELXL-2014/6 (Sheldrick, 2014)'
_computing_structure_solution 'SHELXT-2014/6 (Sheldrick, 2014)'
_diffrn_ambient_temperature 100(2)
_diffrn_measured_fraction_theta_full 0.771
_diffrn_measured_fraction_theta_max 0.997
_diffrn_measurement_device_type 'Bruker APEX-II CCD'
_diffrn_measurement_method '\f and \w scans'
_diffrn_radiation_type MoK\a
_diffrn_radiation_wavelength 0.71073
_diffrn_reflns_av_R_equivalents 0.0498
_diffrn_reflns_av_unetI/netI 0.0401
_diffrn_reflns_Laue_measured_fraction_full 0.771
_diffrn_reflns_Laue_measured_fraction_max 0.997
_diffrn_reflns_limit_h_max 17
_diffrn_reflns_limit_h_min -18
_diffrn_reflns_limit_k_max 26
_diffrn_reflns_limit_k_min -25
_diffrn_reflns_limit_l_max 27
_diffrn_reflns_limit_l_min -27
_diffrn_reflns_number 75310
_diffrn_reflns_point_group_measured_fraction_full 0.771
_diffrn_reflns_point_group_measured_fraction_max 0.997
_diffrn_reflns_theta_full 25.242
_diffrn_reflns_theta_max 23.058
_diffrn_reflns_theta_min 1.183
_diffrn_source 'INCOATEC Mo Microsource'
_exptl_absorpt_coefficient_mu 0.656
_exptl_absorpt_correction_T_max 0.7449
_exptl_absorpt_correction_T_min 0.6266
_exptl_absorpt_correction_type multi-scan
_exptl_absorpt_process_details SADABS-2012/1
_exptl_crystal_colour colorless
_exptl_crystal_density_diffrn 1.971
_exptl_crystal_density_method 'not measured'
_exptl_crystal_description platelet
_exptl_crystal_F_000 5656
_exptl_crystal_size_max 0.200
_exptl_crystal_size_mid 0.100
_exptl_crystal_size_min 0.100
_refine_diff_density_max 0.674
_refine_diff_density_min -0.516
_refine_diff_density_rms 0.075
_refine_ls_extinction_coef .
_refine_ls_extinction_method none
_refine_ls_goodness_of_fit_ref 1.023
_refine_ls_hydrogen_treatment constr
_refine_ls_matrix_type full
_refine_ls_number_parameters 1696
_refine_ls_number_reflns 13657
_refine_ls_number_restraints 13320
_refine_ls_restrained_S_all 0.876
_refine_ls_R_factor_all 0.0580
_refine_ls_R_factor_gt 0.0363
_refine_ls_shift/su_max 0.001
_refine_ls_shift/su_mean 0.000
_refine_ls_structure_factor_coef Fsqd
_refine_ls_weighting_details 'w=1/[\s^2^(Fo^2^)+(0.0357P)^2^+20.6509P] where P=(Fo^2^+2Fc^2^)/3'
_refine_ls_weighting_scheme calc
_refine_ls_wR_factor_gt 0.0796
_refine_ls_wR_factor_ref 0.0898
_reflns_Friedel_coverage 0.000
_reflns_Friedel_fraction_full .
_reflns_Friedel_fraction_max .
_reflns_number_gt 10508
_reflns_number_total 13657
_reflns_threshold_expression 'I > 2\s(I)'
_cod_data_source_file ncomms9288-s7.cif
_cod_data_source_block P21n_a
_cod_database_code 1548074
_shelx_space_group_comment
;
The symmetry employed for this shelxl refinement is uniquely defined
by the following loop, which should always be used as a source of
symmetry information in preference to the above space-group names.
They are only intended as comments.
;
_shelx_estimated_absorpt_t_min 0.880
_shelx_estimated_absorpt_t_max 0.937
_shelxl_version_number 2014/6

loop_
_space_group_symop_operation_xyz
'x, y, z'
'-x+1/2, y+1/2, -z+1/2'
'-x, -y, -z'
'x-1/2, -y-1/2, z-1/2'

loop_
_atom_site_label
_atom_site_type_symbol
_atom_site_fract_x
_atom_site_fract_y
_atom_site_fract_z
_atom_site_U_iso_or_equiv
_atom_site_adp_type
_atom_site_occupancy
_atom_site_site_symmetry_order
_atom_site_calc_flag
_atom_site_refinement_flags_posn
_atom_site_refinement_flags_adp
_atom_site_refinement_flags_occupancy
_atom_site_disorder_assembly
_atom_site_disorder_group
In1 In 0.28120(2) 0.27498(2) 0.23484(2) 0.01990(9) Uani 1 1 d . . . . .
Ag1 Ag 0.23008(2) 0.32056(2) 0.14449(2) 0.03233(10) Uani 1 1 d . . . . .
Al1 Al 0.75419(7) 0.38019(5) 0.48791(5) 0.0147(3) Uani 1 1 d D . . . .
Al2 Al 0.28448(7) 0.12843(5) 0.55369(5) 0.0186(3) Uani 1 1 d D . . . .
O1_1 O 0.66171(15) 0.38190(11) 0.51308(10) 0.0189(6) Uani 1 1 d D U . . .
C1_1 C 0.6229(2) 0.38995(16) 0.55656(15) 0.0187(9) Uani 1 1 d D U . . .
C2_1 C 0.6527(3) 0.44482(19) 0.58640(18) 0.0315(11) Uani 1 1 d D U . . .
F1_1 F 0.62039(17) 0.49025(11) 0.56031(11) 0.0447(7) Uani 1 1 d D U . . .
F2_1 F 0.73332(15) 0.44943(11) 0.58982(10) 0.0383(7) Uani 1 1 d D U . . .
F3_1 F 0.63278(16) 0.44676(12) 0.63600(10) 0.0419(7) Uani 1 1 d D U . . .
C3_1 C 0.6376(3) 0.33950(18) 0.59568(17) 0.0303(11) Uani 1 1 d D U . . .
F4_1 F 0.71162(15) 0.34368(12) 0.62512(10) 0.0389(7) Uani 1 1 d D U . . .
F5_1 F 0.58264(16) 0.33627(11) 0.63008(10) 0.0397(7) Uani 1 1 d D U . . .
F6_1 F 0.63604(18) 0.29117(11) 0.56956(11) 0.0439(7) Uani 1 1 d D U . . .
C4_1 C 0.5299(3) 0.3951(2) 0.53768(17) 0.0312(11) Uani 1 1 d D U . . .
F7_1 F 0.48831(15) 0.41525(12) 0.57514(10) 0.0412(7) Uani 1 1 d D U . . .
F8_1 F 0.49853(15) 0.34439(12) 0.52308(10) 0.0414(7) Uani 1 1 d D U . . .
F9_1 F 0.51553(14) 0.42795(11) 0.49515(10) 0.0375(7) Uani 1 1 d D U . . .
O1_2 O 0.74343(16) 0.34220(11) 0.42899(10) 0.0201(6) Uani 1 1 d D U . . .
C1_2 C 0.7132(2) 0.29552(17) 0.40295(15) 0.0208(9) Uani 1 1 d D U . . .
C2_2 C 0.7368(3) 0.24175(18) 0.43575(18) 0.0332(11) Uani 1 1 d D U . . .
F1_2 F 0.81414(17) 0.22753(11) 0.43369(12) 0.0487(8) Uani 1 1 d D U . . .
F2_2 F 0.72868(18) 0.25068(11) 0.48714(10) 0.0426(7) Uani 1 1 d D U . . .
F3_2 F 0.69053(18) 0.19736(11) 0.41962(11) 0.0472(8) Uani 1 1 d D U . . .
C3_2 C 0.6185(2) 0.29978(18) 0.39213(16) 0.0258(10) Uani 1 1 d D U . . .
F4_2 F 0.58467(15) 0.29021(11) 0.43623(10) 0.0376(7) Uani 1 1 d D U . . .
F5_2 F 0.58497(15) 0.26323(11) 0.35513(10) 0.0374(7) Uani 1 1 d D U . . .
F6_2 F 0.59545(15) 0.35111(11) 0.37548(11) 0.0417(7) Uani 1 1 d D U . . .
C4_2 C 0.7484(3) 0.2920(2) 0.34886(17) 0.0318(11) Uani 1 1 d D U . . .
F7_2 F 0.73745(16) 0.24077(12) 0.32665(11) 0.0444(7) Uani 1 1 d D U . . .
F8_2 F 0.71253(16) 0.32895(12) 0.31399(10) 0.0414(7) Uani 1 1 d D U . . .
F9_2 F 0.82756(15) 0.30305(12) 0.35557(11) 0.0447(7) Uani 1 1 d D U . . .
O1_3 O 0.78700(16) 0.44631(11) 0.47271(11) 0.0214(7) Uani 1 1 d D U . . .
C1_3 C 0.7843(2) 0.48948(16) 0.43754(16) 0.0206(9) Uani 1 1 d D U . . .
C2_3 C 0.8014(3) 0.46859(19) 0.38177(17) 0.0320(11) Uani 1 1 d D U . . .
F1_3 F 0.85996(16) 0.43006(11) 0.38617(10) 0.0406(7) Uani 1 1 d D U . . .
F2_3 F 0.73435(17) 0.44486(11) 0.35548(10) 0.0417(7) Uani 1 1 d D U . . .
F3_3 F 0.82378(18) 0.51032(12) 0.35139(11) 0.0491(8) Uani 1 1 d D U . . .
C3_3 C 0.7000(3) 0.51866(18) 0.43248(18) 0.0307(11) Uani 1 1 d D U . . .
F4_3 F 0.63994(14) 0.48102(11) 0.42808(10) 0.0369(7) Uani 1 1 d D U . . .
F5_3 F 0.68645(16) 0.55250(11) 0.39002(11) 0.0419(7) Uani 1 1 d D U . . .
F6_3 F 0.69241(16) 0.55010(11) 0.47551(11) 0.0426(7) Uani 1 1 d D U . . .
C4_3 C 0.8523(3) 0.53165(18) 0.45942(18) 0.0309(11) Uani 1 1 d D U . . .
F7_3 F 0.84168(16) 0.58236(10) 0.43583(11) 0.0435(7) Uani 1 1 d D U . . .
F8_3 F 0.85314(17) 0.53981(11) 0.51127(11) 0.0421(7) Uani 1 1 d D U . . .
F9_3 F 0.92550(15) 0.51279(11) 0.45150(11) 0.0423(7) Uani 1 1 d D U . . .
O1_4 O 0.82562(15) 0.35021(11) 0.53552(10) 0.0188(6) Uani 1 1 d D U . . .
C1_4 C 0.9048(2) 0.34353(17) 0.55635(15) 0.0191(9) Uani 1 1 d D U . . .
C2_4 C 0.9298(2) 0.39005(18) 0.59802(16) 0.0263(10) Uani 1 1 d D U . . .
F1_4 F 1.00966(14) 0.39091(11) 0.61490(10) 0.0339(6) Uani 1 1 d D U . . .
F2_4 F 0.90842(15) 0.44058(10) 0.57798(10) 0.0352(6) Uani 1 1 d D U . . .
F3_4 F 0.89114(15) 0.38328(12) 0.64076(9) 0.0381(7) Uani 1 1 d D U . . .
C3_4 C 0.9128(2) 0.28512(18) 0.58375(17) 0.0285(10) Uani 1 1 d D U . . .
F4_4 F 0.85330(15) 0.27703(12) 0.61373(11) 0.0432(7) Uani 1 1 d D U . . .
F5_4 F 0.98321(15) 0.27881(11) 0.61582(10) 0.0389(7) Uani 1 1 d D U . . .
F6_4 F 0.90821(15) 0.24346(10) 0.54807(11) 0.0381(7) Uani 1 1 d D U . . .
C4_4 C 0.9620(2) 0.34526(17) 0.51232(16) 0.0220(9) Uani 1 1 d D U . . .
F7_4 F 1.03690(13) 0.32577(11) 0.52900(9) 0.0316(6) Uani 1 1 d D U . . .
F8_4 F 0.93181(14) 0.31486(11) 0.47017(9) 0.0326(6) Uani 1 1 d D U . . .
F9_4 F 0.97077(14) 0.39759(10) 0.49485(10) 0.0327(6) Uani 1 1 d D U . . .
O1_5 O 0.29976(17) 0.17081(12) 0.60962(11) 0.0274(7) Uani 1 1 d D U . . .
C1_5 C 0.3166(3) 0.22198(17) 0.63142(16) 0.0274(10) Uani 1 1 d D U . . .
C2_5 C 0.3098(3) 0.21633(19) 0.69195(17) 0.0321(11) Uani 1 1 d D U . . .
F1_5 F 0.30441(18) 0.26635(12) 0.71601(11) 0.0480(8) Uani 1 1 d D U . . .
F2_5 F 0.24441(16) 0.18654(12) 0.69989(10) 0.0410(7) Uani 1 1 d D U . . .
F3_5 F 0.37476(16) 0.18990(12) 0.71746(10) 0.0413(7) Uani 1 1 d D U . . .
C3_5 C 0.4040(3) 0.24165(19) 0.62462(19) 0.0370(11) Uani 1 1 d D U . . .
F4_5 F 0.45718(16) 0.19934(11) 0.63205(12) 0.0460(7) Uani 1 1 d D U . . .
F5_5 F 0.43097(17) 0.28235(11) 0.65920(11) 0.0469(7) Uani 1 1 d D U . . .
F6_5 F 0.40704(19) 0.26163(12) 0.57580(11) 0.0520(8) Uani 1 1 d D U . . .
C4_5 C 0.2538(3) 0.26626(19) 0.60660(19) 0.0405(12) Uani 1 1 d D U . . .
F7_5 F 0.2785(2) 0.31922(11) 0.61781(12) 0.0592(9) Uani 1 1 d D U . . .
F8_5 F 0.24222(19) 0.26141(12) 0.55342(11) 0.0520(8) Uani 1 1 d D U . . .
F9_5 F 0.18131(18) 0.25937(13) 0.62351(12) 0.0576(9) Uani 1 1 d D U . . .
O1_6 O 0.35567(16) 0.14872(12) 0.51299(10) 0.0224(7) Uani 1 1 d D U . . .
C1_6 C 0.3787(2) 0.15033(16) 0.46371(15) 0.0214(9) Uani 1 1 d D U . . .
C2_6 C 0.4475(3) 0.19473(18) 0.46308(17) 0.0303(11) Uani 1 1 d D U . . .
F1_6 F 0.50134(15) 0.19117(11) 0.50707(10) 0.0352(6) Uani 1 1 d D U . . .
F2_6 F 0.41650(16) 0.24677(10) 0.46113(10) 0.0371(7) Uani 1 1 d D U . . .
F3_6 F 0.48838(17) 0.18827(12) 0.42129(11) 0.0449(7) Uani 1 1 d D U . . .
C3_6 C 0.3060(3) 0.16677(18) 0.42080(16) 0.0291(10) Uani 1 1 d D U . . .
F4_6 F 0.26181(15) 0.20792(10) 0.43854(10) 0.0343(6) Uani 1 1 d D U . . .
F5_6 F 0.33175(17) 0.18574(11) 0.37550(10) 0.0397(7) Uani 1 1 d D U . . .
F6_6 F 0.25653(16) 0.12338(11) 0.40767(10) 0.0405(7) Uani 1 1 d D U . . .
C4_6 C 0.4121(3) 0.09219(18) 0.44942(17) 0.0302(11) Uani 1 1 d D U . . .
F7_6 F 0.48651(15) 0.08358(11) 0.47671(10) 0.0371(7) Uani 1 1 d D U . . .
F8_6 F 0.41850(17) 0.08686(11) 0.39729(10) 0.0418(7) Uani 1 1 d D U . . .
F9_6 F 0.36316(16) 0.05103(10) 0.46236(10) 0.0367(7) Uani 1 1 d D U . . .
O1_7 O 0.1888(3) 0.1355(6) 0.5174(5) 0.0262(13) Uani 0.734(7) 1 d D U P A 1
C1_7 C 0.1089(4) 0.1202(3) 0.5110(3) 0.0323(12) Uani 0.734(7) 1 d D U P A 1
C2_7 C 0.0614(5) 0.1649(3) 0.4742(3) 0.0333(17) Uani 0.734(7) 1 d D U P A 1
F1_7 F 0.0861(4) 0.2174(2) 0.4826(2) 0.0385(13) Uani 0.734(7) 1 d D U P A 1
F2_7 F 0.0742(4) 0.1518(3) 0.4242(2) 0.0471(15) Uani 0.734(7) 1 d D U P A 1
F3_7 F -0.0197(4) 0.1633(5) 0.4750(4) 0.0469(18) Uani 0.734(7) 1 d D U P A 1
C3_7 C 0.0987(4) 0.0614(3) 0.4844(3) 0.0492(19) Uani 0.734(7) 1 d D U P A 1
F4_7 F 0.1446(4) 0.0558(2) 0.4478(3) 0.0803(19) Uani 0.734(7) 1 d D U P A 1
F5_7 F 0.0223(3) 0.0493(3) 0.4636(3) 0.0562(16) Uani 0.734(7) 1 d D U P A 1
F6_7 F 0.1185(3) 0.0217(2) 0.5240(3) 0.0695(18) Uani 0.734(7) 1 d D U P A 1
C4_7 C 0.0744(5) 0.1208(4) 0.5649(3) 0.055(2) Uani 0.734(7) 1 d D U P A 1
F7_7 F 0.0021(3) 0.0944(3) 0.5618(3) 0.0688(19) Uani 0.734(7) 1 d D U P A 1
F8_7 F 0.1254(5) 0.1002(4) 0.6040(3) 0.082(3) Uani 0.734(7) 1 d D U P A 1
F9_7 F 0.0605(5) 0.1742(3) 0.5818(3) 0.0683(17) Uani 0.734(7) 1 d D U P A 1
O1_16 O 0.1866(8) 0.1382(16) 0.5221(14) 0.0262(13) Uani 0.266(7) 1 d D U P A 2
C1_16 C 0.1059(8) 0.1263(8) 0.5190(8) 0.0323(12) Uani 0.266(7) 1 d D U P A 2
C2_16 C 0.0754(13) 0.1409(8) 0.5732(8) 0.053(4) Uani 0.266(7) 1 d D U P A 2
F1_16 F 0.1246(16) 0.1232(12) 0.6140(10) 0.082(3) Uani 0.266(7) 1 d D U P A 2
F2_16 F 0.0001(11) 0.1208(8) 0.5771(9) 0.0688(19) Uani 0.266(7) 1 d D U P A 2
F3_16 F 0.0712(15) 0.1974(8) 0.5770(10) 0.0683(17) Uani 0.266(7) 1 d D U P A 2
C3_16 C 0.0607(12) 0.1632(8) 0.4742(7) 0.038(3) Uani 0.266(7) 1 d D U P A 2
F4_16 F 0.0912(13) 0.1693(9) 0.4281(7) 0.0471(15) Uani 0.266(7) 1 d D U P A 2
F5_16 F 0.0700(12) 0.2121(7) 0.4994(7) 0.0385(13) Uani 0.266(7) 1 d D U P A 2
F6_16 F -0.0189(12) 0.1533(14) 0.4623(12) 0.0469(18) Uani 0.266(7) 1 d D U P A 2
C4_16 C 0.0904(11) 0.0635(7) 0.5077(7) 0.056(3) Uani 0.266(7) 1 d D U P A 2
F7_16 F 0.1376(12) 0.0416(8) 0.4731(9) 0.0803(19) Uani 0.266(7) 1 d D U P A 2
F8_16 F 0.0108(9) 0.0574(8) 0.4880(7) 0.0562(16) Uani 0.266(7) 1 d D U P A 2
F9_16 F 0.1043(9) 0.0385(6) 0.5573(7) 0.0695(18) Uani 0.266(7) 1 d D U P A 2
O1_8 O 0.29374(16) 0.05936(11) 0.57490(11) 0.0240(7) Uani 1 1 d D U . . .
C1_8 C 0.3356(2) 0.02152(16) 0.60841(16) 0.0235(9) Uani 1 1 d D U . . .
C2_8 C 0.3167(3) -0.03823(18) 0.5854(2) 0.0391(12) Uani 1 1 d D U . . .
F1_8 F 0.36906(18) -0.07699(11) 0.60902(12) 0.0524(8) Uani 1 1 d D U . . .
F2_8 F 0.32229(19) -0.04019(11) 0.53353(11) 0.0518(8) Uani 1 1 d D U . . .
F3_8 F 0.24208(17) -0.05417(12) 0.59272(13) 0.0568(9) Uani 1 1 d D U . . .
C3_8 C 0.3097(3) 0.02579(19) 0.66460(18) 0.0331(11) Uani 1 1 d D U . . .
F4_8 F 0.22944(16) 0.03063(14) 0.66245(11) 0.0523(8) Uani 1 1 d D U . . .
F5_8 F 0.33231(16) -0.01893(12) 0.69541(10) 0.0433(7) Uani 1 1 d D U . . .
F6_8 F 0.34265(17) 0.07071(12) 0.69069(10) 0.0451(7) Uani 1 1 d D U . . .
C4_8 C 0.4289(2) 0.03227(18) 0.61228(17) 0.0271(10) Uani 1 1 d D U . . .
F7_8 F 0.47185(15) 0.00500(11) 0.65319(10) 0.0356(6) Uani 1 1 d D U . . .
F8_8 F 0.44554(14) 0.08681(10) 0.61842(10) 0.0346(6) Uani 1 1 d D U . . .
F9_8 F 0.45851(15) 0.01646(11) 0.56845(10) 0.0392(7) Uani 1 1 d D U . . .
N1_9 N 0.4240(2) 0.26241(15) 0.23737(13) 0.0220(8) Uani 1 1 d . . . . .
N2_9 N 0.3117(2) 0.18233(14) 0.25354(13) 0.0215(8) Uani 1 1 d . . . . .
C1_9 C 0.4775(3) 0.3012(2) 0.22541(17) 0.0272(11) Uani 1 1 d . . . . .
H1_9 H 0.4586 0.3387 0.2190 0.033 Uiso 1 1 calc R U . . .
C2_9 C 0.5584(3) 0.2897(2) 0.22191(17) 0.0319(12) Uani 1 1 d . . . . .
H2_9 H 0.5944 0.3186 0.2135 0.038 Uiso 1 1 calc R U . . .
C3_9 C 0.5859(3) 0.2358(2) 0.23087(17) 0.0324(12) Uani 1 1 d . . . . .
H3_9 H 0.6417 0.2272 0.2289 0.039 Uiso 1 1 calc R U . . .
C4_9 C 0.5329(3) 0.1931(2) 0.24288(16) 0.0289(11) Uani 1 1 d . . . . .
C5_9 C 0.5560(3) 0.1361(2) 0.25168(19) 0.0404(13) Uani 1 1 d . . . . .
H5_9 H 0.6115 0.1255 0.2512 0.049 Uiso 1 1 calc R U . . .
C6_9 C 0.5012(3) 0.0965(2) 0.26066(18) 0.0376(13) Uani 1 1 d . . . . .
H6_9 H 0.5186 0.0585 0.2661 0.045 Uiso 1 1 calc R U . . .
C7_9 C 0.4174(3) 0.11030(19) 0.26212(17) 0.0285(11) Uani 1 1 d . . . . .
C8_9 C 0.3577(3) 0.0706(2) 0.26935(17) 0.0353(12) Uani 1 1 d . . . . .
H8_9 H 0.3728 0.0322 0.2752 0.042 Uiso 1 1 calc R U . . .
C9_9 C 0.2772(3) 0.0860(2) 0.26813(18) 0.0360(12) Uani 1 1 d . . . . .
H9_9 H 0.2364 0.0588 0.2726 0.043 Uiso 1 1 calc R U . . .
C10_9 C 0.2567(3) 0.14287(19) 0.26019(16) 0.0285(11) Uani 1 1 d . . . . .
H10_9 H 0.2011 0.1537 0.2595 0.034 Uiso 1 1 calc R U . . .
C11_9 C 0.3916(3) 0.16654(18) 0.25454(15) 0.0230(10) Uani 1 1 d . . . . .
C12_9 C 0.4502(3) 0.20875(18) 0.24528(15) 0.0217(10) Uani 1 1 d . . . . .
N1_10 N 0.1655(2) 0.26289(14) 0.28096(14) 0.0241(8) Uani 1 1 d . . . . .
N2_10 N 0.3120(2) 0.31048(13) 0.31997(13) 0.0182(8) Uani 1 1 d . . . . .
C1_10 C 0.0933(3) 0.24241(19) 0.26042(19) 0.0306(11) Uani 1 1 d . . . . .
H1_10 H 0.0878 0.2269 0.2254 0.037 Uiso 1 1 calc R U . . .
C2_10 C 0.0254(3) 0.2426(2) 0.2876(2) 0.0343(12) Uani 1 1 d . . . . .
H2_10 H -0.0249 0.2266 0.2720 0.041 Uiso 1 1 calc R U . . .
C3_10 C 0.0324(3) 0.2663(2) 0.3374(2) 0.0344(12) Uani 1 1 d . . . . .
H3_10 H -0.0136 0.2670 0.3565 0.041 Uiso 1 1 calc R U . . .
C4_10 C 0.1071(3) 0.28969(18) 0.36045(17) 0.0250(11) Uani 1 1 d . . . . .
C5_10 C 0.1189(3) 0.31545(19) 0.41195(18) 0.0320(12) Uani 1 1 d . . . . .
H5_10 H 0.0746 0.3169 0.4325 0.038 Uiso 1 1 calc R U . . .
C6_10 C 0.1915(3) 0.3377(2) 0.43206(18) 0.0311(11) Uani 1 1 d . . . . .
H6_10 H 0.1979 0.3542 0.4667 0.037 Uiso 1 1 calc R U . . .
C7_10 C 0.2590(3) 0.33681(17) 0.40190(16) 0.0213(10) Uani 1 1 d . . . . .
C8_10 C 0.3354(3) 0.36102(18) 0.42031(17) 0.0265(11) Uani 1 1 d . . . . .
H8_10 H 0.3440 0.3788 0.4543 0.032 Uiso 1 1 calc R U . . .
C9_10 C 0.3966(3) 0.35889(18) 0.38934(17) 0.0262(11) Uani 1 1 d . . . . .
H9_10 H 0.4486 0.3748 0.4018 0.031 Uiso 1 1 calc R U . . .
C10_10 C 0.3831(3) 0.33347(17) 0.33950(17) 0.0230(10) Uani 1 1 d . . . . .
H10_10 H 0.4267 0.3325 0.3184 0.028 Uiso 1 1 calc R U . . .
C11_10 C 0.2497(2) 0.31139(16) 0.35068(16) 0.0190(10) Uani 1 1 d . . . . .
C12_10 C 0.1723(3) 0.28717(17) 0.33024(17) 0.0216(10) Uani 1 1 d . . . . .
F1_11 F 0.4232(2) 0.59625(15) 0.25519(14) 0.0721(10) Uani 1 1 d . U . . .
C1_11 C 0.4996(3) 0.5986(2) 0.2400(2) 0.0505(14) Uani 1 1 d D U . . .
C2_11 C 0.5657(3) 0.6000(2) 0.2781(2) 0.0469(13) Uani 1 1 d D U . . .
H2_11 H 0.5597 0.5989 0.3151 0.056 Uiso 1 1 calc R U . . .
C3_11 C 0.6415(4) 0.6029(2) 0.2615(2) 0.0524(14) Uani 1 1 d D U . . .
H3_11 H 0.6890 0.6039 0.2872 0.063 Uiso 1 1 calc R U . . .
C4_11 C 0.6497(4) 0.6045(2) 0.2075(2) 0.0577(15) Uani 1 1 d D U . . .
H4_11 H 0.7024 0.6067 0.1963 0.069 Uiso 1 1 calc R U . . .
C5_11 C 0.5811(4) 0.6028(3) 0.1705(2) 0.0660(17) Uani 1 1 d D U . . .
H5_11 H 0.5865 0.6038 0.1335 0.079 Uiso 1 1 calc R U . . .
C6_11 C 0.5048(4) 0.5996(2) 0.1863(2) 0.0612(16) Uani 1 1 d D U . . .
H6_11 H 0.4571 0.5982 0.1607 0.073 Uiso 1 1 calc R U . . .
F1_12 F 0.3276(2) 0.4599(2) 0.21589(17) 0.0724(16) Uani 0.806(7) 1 d . U P B 1
C1_12 C 0.4096(4) 0.4568(3) 0.2275(2) 0.0325(17) Uani 0.806(7) 1 d D U P B 1
C2_12 C 0.4352(4) 0.4570(3) 0.2812(3) 0.0283(15) Uani 0.806(7) 1 d D U P B 1
H2_12 H 0.3970 0.4594 0.3062 0.034 Uiso 0.806(7) 1 calc R U P B 1
C3_12 C 0.5183(5) 0.4536(3) 0.2982(3) 0.0369(16) Uani 0.806(7) 1 d D U P B 1
H3_12 H 0.5381 0.4538 0.3353 0.044 Uiso 0.806(7) 1 calc R U P B 1
C4_12 C 0.5725(5) 0.4497(5) 0.2608(3) 0.0397(17) Uani 0.806(7) 1 d D U P B 1
H4_12 H 0.6295 0.4464 0.2725 0.048 Uiso 0.806(7) 1 calc R U P B 1
C5_12 C 0.5455(5) 0.4505(5) 0.2082(3) 0.042(2) Uani 0.806(7) 1 d D U P B 1
H5_12 H 0.5836 0.4489 0.1831 0.051 Uiso 0.806(7) 1 calc R U P B 1
C6_12 C 0.4627(4) 0.4536(4) 0.1903(3) 0.043(2) Uani 0.806(7) 1 d D U P B 1
H6_12 H 0.4432 0.4535 0.1532 0.052 Uiso 0.806(7) 1 calc R U P B 1
F1_17 F 0.4427(13) 0.4752(11) 0.1418(8) 0.109(9) Uani 0.194(7) 1 d . U P B 2
C1_17 C 0.450(2) 0.4664(9) 0.1981(12) 0.047(8) Uani 0.194(7) 1 d D U P B 2
C2_17 C 0.4153(16) 0.4621(16) 0.2443(13) 0.0325(17) Uani 0.194(7) 1 d D U P B 2
H2_17 H 0.3575 0.4631 0.2431 0.039 Uiso 0.194(7) 1 calc R U P B 2
C3_17 C 0.465(2) 0.4564(15) 0.2923(11) 0.0283(15) Uani 0.194(7) 1 d D U P B 2
H3_17 H 0.4419 0.4586 0.3250 0.034 Uiso 0.194(7) 1 calc R U P B 2
C4_17 C 0.5475(18) 0.4475(16) 0.2923(12) 0.0369(16) Uani 0.194(7) 1 d D U P B 2
H4_17 H 0.5816 0.4396 0.3248 0.044 Uiso 0.194(7) 1 calc R U P B 2
C5_17 C 0.5802(18) 0.450(2) 0.2453(14) 0.0397(17) Uani 0.194(7) 1 d D U P B 2
H5_17 H 0.6376 0.4456 0.2458 0.048 Uiso 0.194(7) 1 calc R U P B 2
C6_17 C 0.532(2) 0.459(2) 0.1977(13) 0.043(8) Uani 0.194(7) 1 d D U P B 2
H6_17 H 0.5555 0.4608 0.1652 0.052 Uiso 0.194(7) 1 calc R U P B 2
F1_13 F 0.2511(2) 0.44624(15) 0.31430(18) 0.0887(13) Uani 1 1 d . U . . .
C1_13 C 0.1688(3) 0.43779(19) 0.3057(2) 0.0400(12) Uani 1 1 d D U . . .
C2_13 C 0.1356(4) 0.4121(2) 0.2594(2) 0.0584(15) Uani 1 1 d D U . . .
H2_13 H 0.1686 0.4013 0.2329 0.070 Uiso 1 1 calc R U . . .
C3_13 C 0.0527(4) 0.4024(2) 0.2526(2) 0.0654(17) Uani 1 1 d D U . . .
H3_13 H 0.0276 0.3845 0.2209 0.078 Uiso 1 1 calc R U . . .
C4_13 C 0.0057(4) 0.4186(2) 0.2914(2) 0.0636(17) Uani 1 1 d D U . . .
H4_13 H -0.0516 0.4118 0.2866 0.076 Uiso 1 1 calc R U . . .
C5_13 C 0.0419(3) 0.4441(2) 0.3365(2) 0.0494(14) Uani 1 1 d D U . . .
H5_13 H 0.0098 0.4553 0.3633 0.059 Uiso 1 1 calc R U . . .
C6_13 C 0.1241(3) 0.4540(2) 0.3436(2) 0.0387(12) Uani 1 1 d D U . . .
H6_13 H 0.1493 0.4722 0.3750 0.046 Uiso 1 1 calc R U . . .
F1_14 F 0.1298(5) 0.4721(3) 0.1323(3) 0.039(3) Uani 0.346(7) 1 d . U P C 1
C1_14 C 0.1754(15) 0.4400(12) 0.1065(9) 0.031(6) Uani 0.346(7) 1 d D U P C 1
C2_14 C 0.2527(16) 0.4528(12) 0.0966(11) 0.028(6) Uani 0.346(7) 1 d D U P C 1
H2_14 H 0.2771 0.4877 0.1085 0.034 Uiso 0.346(7) 1 calc R U P C 1
C3_14 C 0.2954(18) 0.4153(13) 0.0692(16) 0.032(6) Uani 0.346(7) 1 d D U P C 1
H3_14 H 0.3495 0.4238 0.0627 0.038 Uiso 0.346(7) 1 calc R U P C 1
C4_14 C 0.259(2) 0.3649(15) 0.051(2) 0.0270(18) Uani 0.346(7) 1 d D U P C 1
H4_14 H 0.2880 0.3386 0.0323 0.032 Uiso 0.346(7) 1 calc R U P C 1
C5_14 C 0.181(2) 0.3534(18) 0.061(2) 0.024(2) Uani 0.346(7) 1 d D U P C 1
H5_14 H 0.1554 0.3192 0.0477 0.029 Uiso 0.346(7) 1 calc R U P C 1
C6_14 C 0.138(2) 0.3907(16) 0.0887(19) 0.026(2) Uani 0.346(7) 1 d D U P C 1
H6_14 H 0.0837 0.3824 0.0955 0.031 Uiso 0.346(7) 1 calc R U P C 1
F1_15 F 0.2659(3) 0.50504(18) 0.1228(2) 0.0587(18) Uani 0.654(7) 1 d . U P C 2
C1_15 C 0.2371(8) 0.4553(6) 0.1010(5) 0.030(3) Uani 0.654(7) 1 d D U P C 2
C2_15 C 0.2915(10) 0.4246(7) 0.0757(8) 0.032(3) Uani 0.654(7) 1 d D U P C 2
H2_15 H 0.3453 0.4381 0.0739 0.038 Uiso 0.654(7) 1 calc R U P C 2
C3_15 C 0.2654(11) 0.3736(7) 0.0529(10) 0.0270(18) Uani 0.654(7) 1 d D U P C 2
H3_15 H 0.3021 0.3511 0.0359 0.032 Uiso 0.654(7) 1 calc R U P C 2
C4_15 C 0.1852(12) 0.3551(9) 0.0549(12) 0.024(2) Uani 0.654(7) 1 d D U P C 2
H4_15 H 0.1667 0.3207 0.0381 0.029 Uiso 0.654(7) 1 calc R U P C 2
C5_15 C 0.1328(11) 0.3869(9) 0.0814(9) 0.026(2) Uani 0.654(7) 1 d D U P C 2
H5_15 H 0.0786 0.3743 0.0835 0.031 Uiso 0.654(7) 1 calc R U P C 2
C6_15 C 0.1599(8) 0.4374(6) 0.1049(5) 0.029(3) Uani 0.654(7) 1 d D U P C 2
H6_15 H 0.1248 0.4593 0.1237 0.035 Uiso 0.654(7) 1 calc R U P C 2

loop_
_atom_site_aniso_label
_atom_site_aniso_U_11
_atom_site_aniso_U_22
_atom_site_aniso_U_33
_atom_site_aniso_U_23
_atom_site_aniso_U_13
_atom_site_aniso_U_12
In1 0.02304(17) 0.01746(17) 0.01940(17) -0.00066(13) 0.00350(12) 0.00156(13)
Ag1 0.0440(2) 0.0267(2) 0.0250(2) 0.00589(16) 0.00007(16) 0.00535(17)
Al1 0.0155(6) 0.0143(7) 0.0142(6) -0.0003(5) 0.0015(5) -0.0012(5)
Al2 0.0189(7) 0.0157(7) 0.0214(7) 0.0047(6) 0.0027(5) 0.0002(5)
O1_1 0.0151(14) 0.0233(16) 0.0183(15) -0.0021(12) 0.0026(12) 0.0004(12)
C1_1 0.019(2) 0.019(2) 0.019(2) -0.0001(16) 0.0049(16) 0.0008(16)
C2_1 0.031(2) 0.031(3) 0.035(3) -0.007(2) 0.012(2) -0.0016(19)
F1_1 0.0593(18) 0.0200(15) 0.0566(19) -0.0039(13) 0.0140(15) 0.0026(13)
F2_1 0.0286(14) 0.0426(17) 0.0440(17) -0.0177(14) 0.0056(12) -0.0147(12)
F3_1 0.0449(17) 0.0494(18) 0.0344(15) -0.0211(14) 0.0164(13) -0.0057(14)
C3_1 0.033(2) 0.030(2) 0.030(2) 0.0033(19) 0.010(2) 0.004(2)
F4_1 0.0317(15) 0.0578(19) 0.0275(14) 0.0123(13) 0.0050(12) 0.0116(13)
F5_1 0.0406(16) 0.0469(17) 0.0350(15) 0.0126(13) 0.0178(13) -0.0005(13)
F6_1 0.069(2) 0.0224(15) 0.0413(17) 0.0031(13) 0.0111(15) 0.0031(14)
C4_1 0.025(2) 0.040(3) 0.030(2) 0.000(2) 0.0078(19) 0.001(2)
F7_1 0.0230(14) 0.066(2) 0.0365(15) -0.0054(14) 0.0115(12) 0.0098(13)
F8_1 0.0302(15) 0.0527(18) 0.0418(16) -0.0071(14) 0.0064(13) -0.0176(13)
F9_1 0.0253(14) 0.0496(17) 0.0366(15) 0.0062(13) 0.0008(12) 0.0085(13)
O1_2 0.0210(15) 0.0220(16) 0.0177(15) -0.0058(13) 0.0037(12) -0.0048(12)
C1_2 0.022(2) 0.022(2) 0.018(2) -0.0060(17) 0.0010(16) -0.0025(17)
C2_2 0.039(3) 0.022(2) 0.035(3) -0.0072(19) -0.007(2) -0.004(2)
F1_2 0.0432(17) 0.0315(16) 0.066(2) -0.0091(15) -0.0145(14) 0.0118(13)
F2_2 0.069(2) 0.0267(15) 0.0293(15) 0.0048(12) -0.0039(14) -0.0107(14)
F3_2 0.0625(19) 0.0206(15) 0.0545(19) -0.0078(13) -0.0073(15) -0.0097(14)
C3_2 0.024(2) 0.028(2) 0.025(2) -0.0074(19) 0.0031(18) -0.0057(18)
F4_2 0.0312(15) 0.0475(17) 0.0365(15) -0.0123(13) 0.0139(12) -0.0177(13)
F5_2 0.0298(14) 0.0515(18) 0.0295(14) -0.0129(13) -0.0006(11) -0.0113(13)
F6_2 0.0258(14) 0.0385(16) 0.0593(19) 0.0058(14) 0.0002(13) 0.0054(12)
C4_2 0.025(2) 0.042(3) 0.029(2) -0.009(2) 0.0027(19) -0.002(2)
F7_2 0.0431(16) 0.0504(18) 0.0403(16) -0.0272(14) 0.0076(13) -0.0018(14)
F8_2 0.0484(17) 0.0551(18) 0.0209(14) -0.0004(13) 0.0053(12) -0.0110(14)
F9_2 0.0258(14) 0.068(2) 0.0425(17) -0.0215(15) 0.0151(12) -0.0076(14)
O1_3 0.0239(16) 0.0158(15) 0.0240(16) 0.0033(13) 0.0011(13) -0.0021(12)
C1_3 0.019(2) 0.018(2) 0.025(2) 0.0058(17) 0.0018(16) -0.0026(16)
C2_3 0.035(3) 0.032(3) 0.029(2) 0.009(2) 0.004(2) 0.000(2)
F1_3 0.0427(16) 0.0416(17) 0.0404(16) 0.0002(13) 0.0162(13) 0.0026(13)
F2_3 0.0516(17) 0.0441(17) 0.0265(15) 0.0011(13) -0.0055(13) -0.0049(14)
F3_3 0.068(2) 0.0454(18) 0.0375(16) 0.0130(14) 0.0208(15) -0.0068(15)
C3_3 0.032(2) 0.025(2) 0.034(3) 0.010(2) -0.0009(19) 0.0008(19)
F4_3 0.0230(14) 0.0378(16) 0.0486(17) 0.0081(13) -0.0001(12) -0.0038(12)
F5_3 0.0390(16) 0.0391(17) 0.0457(17) 0.0215(14) -0.0024(13) 0.0044(13)
F6_3 0.0430(17) 0.0390(17) 0.0462(17) -0.0062(14) 0.0073(13) 0.0099(13)
C4_3 0.033(2) 0.020(2) 0.039(3) 0.006(2) 0.000(2) -0.0056(19)
F7_3 0.0455(17) 0.0217(15) 0.0620(19) 0.0105(13) 0.0020(14) -0.0110(12)
F8_3 0.0569(18) 0.0270(15) 0.0393(16) -0.0042(13) -0.0047(14) -0.0131(13)
F9_3 0.0245(14) 0.0341(16) 0.067(2) 0.0071(14) 0.0011(13) -0.0079(12)
O1_4 0.0139(14) 0.0260(16) 0.0161(15) 0.0017(13) 0.0006(11) 0.0014(12)
C1_4 0.0134(19) 0.025(2) 0.018(2) 0.0009(16) -0.0010(15) -0.0002(16)
C2_4 0.024(2) 0.032(2) 0.022(2) -0.0014(19) 0.0018(18) -0.0005(19)
F1_4 0.0230(13) 0.0465(17) 0.0303(14) -0.0076(13) -0.0039(11) -0.0062(12)
F2_4 0.0430(16) 0.0270(15) 0.0340(15) -0.0092(12) -0.0016(12) -0.0024(12)
F3_4 0.0337(15) 0.0629(19) 0.0183(13) -0.0082(13) 0.0058(11) -0.0029(13)
C3_4 0.022(2) 0.030(2) 0.032(2) 0.0075(19) -0.0019(19) -0.0023(19)
F4_4 0.0352(15) 0.0489(18) 0.0471(17) 0.0291(14) 0.0114(13) 0.0038(13)
F5_4 0.0306(14) 0.0423(17) 0.0403(16) 0.0151(13) -0.0081(12) 0.0046(12)
F6_4 0.0390(16) 0.0228(14) 0.0494(17) 0.0039(13) -0.0057(13) 0.0002(12)
C4_4 0.015(2) 0.027(2) 0.023(2) -0.0031(18) -0.0003(17) -0.0001(18)
F7_4 0.0173(13) 0.0453(16) 0.0317(14) -0.0026(12) 0.0018(11) 0.0055(11)
F8_4 0.0252(14) 0.0485(17) 0.0245(14) -0.0145(12) 0.0050(11) -0.0048(12)
F9_4 0.0307(14) 0.0327(15) 0.0368(15) 0.0058(12) 0.0128(12) -0.0031(12)
O1_5 0.0346(18) 0.0220(17) 0.0266(17) -0.0043(13) 0.0078(14) -0.0007(14)
C1_5 0.036(2) 0.021(2) 0.028(2) -0.0020(18) 0.0102(18) 0.0003(18)
C2_5 0.036(3) 0.029(3) 0.032(2) -0.001(2) 0.010(2) -0.002(2)
F1_5 0.068(2) 0.0429(17) 0.0367(16) -0.0085(14) 0.0219(15) 0.0035(15)
F2_5 0.0392(16) 0.0508(18) 0.0362(16) 0.0031(14) 0.0165(13) -0.0019(14)
F3_5 0.0414(16) 0.0461(18) 0.0350(16) 0.0041(13) -0.0005(13) -0.0002(13)
C3_5 0.051(3) 0.024(3) 0.039(3) -0.009(2) 0.018(2) -0.008(2)
F4_5 0.0342(16) 0.0370(16) 0.071(2) -0.0086(15) 0.0218(14) -0.0053(13)
F5_5 0.0574(18) 0.0345(16) 0.0514(18) -0.0156(14) 0.0174(15) -0.0159(14)
F6_5 0.078(2) 0.0423(18) 0.0420(17) -0.0060(14) 0.0320(15) -0.0233(16)
C4_5 0.057(3) 0.030(3) 0.035(3) 0.003(2) 0.009(2) 0.009(2)
F7_5 0.097(2) 0.0251(16) 0.0530(19) -0.0020(14) 0.0001(17) 0.0120(16)
F8_5 0.080(2) 0.0397(18) 0.0335(16) 0.0088(13) -0.0012(15) 0.0058(16)
F9_5 0.0499(18) 0.063(2) 0.061(2) 0.0091(17) 0.0100(16) 0.0283(16)
O1_6 0.0241(16) 0.0243(17) 0.0192(15) 0.0020(13) 0.0042(12) 0.0004(13)
C1_6 0.028(2) 0.017(2) 0.020(2) 0.0010(17) 0.0039(17) -0.0013(17)
C2_6 0.039(2) 0.027(2) 0.026(2) -0.0004(19) 0.008(2) -0.005(2)
F1_6 0.0294(14) 0.0370(16) 0.0382(15) -0.0021(13) 0.0005(12) -0.0079(12)
F2_6 0.0500(17) 0.0204(14) 0.0407(16) 0.0020(12) 0.0046(13) -0.0070(12)
F3_6 0.0511(18) 0.0494(18) 0.0389(16) -0.0022(14) 0.0238(14) -0.0166(14)
C3_6 0.037(2) 0.028(2) 0.022(2) 0.0034(19) 0.0024(19) -0.002(2)
F4_6 0.0382(15) 0.0316(15) 0.0321(15) 0.0081(12) 0.0012(12) 0.0096(12)
F5_6 0.0563(18) 0.0407(17) 0.0220(14) 0.0076(12) 0.0050(12) 0.0037(14)
F6_6 0.0441(16) 0.0341(16) 0.0386(16) 0.0009(13) -0.0127(13) -0.0119(13)
C4_6 0.040(3) 0.025(2) 0.026(2) 0.0011(19) 0.005(2) 0.001(2)
F7_6 0.0382(15) 0.0354(16) 0.0382(16) -0.0005(13) 0.0064(12) 0.0136(12)
F8_6 0.0640(19) 0.0353(16) 0.0272(15) -0.0064(12) 0.0100(13) 0.0085(14)
F9_6 0.0539(17) 0.0176(14) 0.0371(15) 0.0011(12) 0.0006(13) -0.0062(12)
O1_7 0.0183(15) 0.025(2) 0.034(3) 0.012(2) -0.0014(14) -0.0010(13)
C1_7 0.019(2) 0.030(2) 0.046(3) 0.014(2) 0.0008(18) -0.0012(17)
C2_7 0.023(3) 0.036(4) 0.039(3) 0.002(3) -0.004(3) 0.000(3)
F1_7 0.040(3) 0.0286(18) 0.045(4) 0.015(2) 0.000(2) 0.0052(17)
F2_7 0.038(3) 0.061(5) 0.0386(19) -0.002(2) -0.010(2) -0.007(2)
F3_7 0.0252(15) 0.058(5) 0.054(5) 0.005(3) -0.009(2) 0.0057(18)
C3_7 0.026(4) 0.029(4) 0.091(5) 0.007(3) 0.005(3) -0.006(3)
F4_7 0.069(3) 0.042(3) 0.139(5) -0.038(3) 0.051(3) -0.030(2)
F5_7 0.037(2) 0.045(3) 0.084(5) -0.007(3) 0.000(3) -0.0167(18)
F6_7 0.039(2) 0.029(3) 0.136(5) 0.027(3) -0.004(3) -0.005(2)
C4_7 0.025(3) 0.081(6) 0.060(4) 0.034(4) 0.013(3) 0.017(4)
F7_7 0.0285(18) 0.096(5) 0.085(4) 0.029(3) 0.022(2) 0.007(3)
F8_7 0.0394(19) 0.149(8) 0.062(4) 0.050(4) 0.019(2) 0.029(4)
F9_7 0.056(3) 0.099(5) 0.052(3) 0.009(3) 0.015(2) 0.016(4)
O1_16 0.0183(15) 0.025(2) 0.034(3) 0.012(2) -0.0014(14) -0.0010(13)
C1_16 0.019(2) 0.030(2) 0.046(3) 0.014(2) 0.0008(18) -0.0012(17)
C2_16 0.030(6) 0.074(8) 0.057(6) 0.017(5) 0.016(4) 0.014(5)
F1_16 0.0394(19) 0.149(8) 0.062(4) 0.050(4) 0.019(2) 0.029(4)
F2_16 0.0285(18) 0.096(5) 0.085(4) 0.029(3) 0.022(2) 0.007(3)
F3_16 0.056(3) 0.099(5) 0.052(3) 0.009(3) 0.015(2) 0.016(4)
C3_16 0.027(5) 0.037(6) 0.047(5) 0.005(4) -0.003(4) 0.005(4)
F4_16 0.038(3) 0.061(5) 0.0386(19) -0.002(2) -0.010(2) -0.007(2)
F5_16 0.040(3) 0.0286(18) 0.045(4) 0.015(2) 0.000(2) 0.0052(17)
F6_16 0.0252(15) 0.058(5) 0.054(5) 0.005(3) -0.009(2) 0.0057(18)
C4_16 0.034(6) 0.033(5) 0.098(7) 0.006(4) 0.003(5) -0.005(4)
F7_16 0.069(3) 0.042(3) 0.139(5) -0.038(3) 0.051(3) -0.030(2)
F8_16 0.037(2) 0.045(3) 0.084(5) -0.007(3) 0.000(3) -0.0167(18)
F9_16 0.039(2) 0.029(3) 0.136(5) 0.027(3) -0.004(3) -0.005(2)
O1_8 0.0236(16) 0.0190(16) 0.0273(16) 0.0081(13) -0.0037(13) -0.0005(13)
C1_8 0.026(2) 0.018(2) 0.025(2) 0.0097(17) -0.0019(17) 0.0004(17)
C2_8 0.042(3) 0.022(2) 0.049(3) 0.007(2) -0.009(2) -0.003(2)
F1_8 0.067(2) 0.0216(15) 0.063(2) 0.0058(14) -0.0128(16) 0.0046(14)
F2_8 0.080(2) 0.0284(16) 0.0427(17) -0.0083(14) -0.0089(15) -0.0029(15)
F3_8 0.0448(18) 0.0370(18) 0.084(2) 0.0140(16) -0.0079(16) -0.0191(14)
C3_8 0.028(2) 0.035(3) 0.036(2) 0.012(2) 0.0016(19) 0.005(2)
F4_8 0.0292(15) 0.083(2) 0.0473(18) 0.0287(16) 0.0138(13) 0.0132(15)
F5_8 0.0413(16) 0.0486(18) 0.0396(16) 0.0277(14) 0.0035(13) 0.0072(13)
F6_8 0.0580(19) 0.0448(18) 0.0321(16) 0.0005(13) 0.0045(14) 0.0066(14)
C4_8 0.029(2) 0.024(2) 0.027(2) 0.0023(19) -0.0008(18) 0.0059(19)
F7_8 0.0311(14) 0.0372(16) 0.0364(15) 0.0117(13) -0.0037(12) 0.0066(12)
F8_8 0.0267(14) 0.0248(14) 0.0505(17) 0.0028(12) -0.0020(12) -0.0025(11)
F9_8 0.0388(16) 0.0457(17) 0.0336(15) 0.0022(13) 0.0073(12) 0.0070(13)
N1_9 0.025(2) 0.025(2) 0.0162(19) -0.0035(16) 0.0042(15) 0.0002(17)
N2_9 0.026(2) 0.018(2) 0.0191(19) -0.0002(16) 0.0003(15) -0.0021(17)
C1_9 0.032(3) 0.029(3) 0.022(2) -0.005(2) 0.007(2) -0.007(2)
C2_9 0.028(3) 0.045(3) 0.023(3) -0.007(2) 0.005(2) -0.007(2)
C3_9 0.021(2) 0.055(4) 0.020(2) -0.006(2) 0.002(2) 0.000(2)
C4_9 0.031(3) 0.042(3) 0.013(2) -0.002(2) -0.0023(19) 0.012(2)
C5_9 0.037(3) 0.054(4) 0.029(3) 0.007(3) -0.001(2) 0.023(3)
C6_9 0.045(3) 0.039(3) 0.027(3) 0.010(2) -0.001(2) 0.024(3)
C7_9 0.044(3) 0.022(3) 0.017(2) 0.006(2) -0.001(2) 0.006(2)
C8_9 0.060(4) 0.021(3) 0.023(3) 0.002(2) -0.003(2) 0.007(3)
C9_9 0.055(4) 0.021(3) 0.032(3) -0.003(2) 0.002(2) -0.011(2)
C10_9 0.036(3) 0.028(3) 0.020(2) -0.006(2) 0.001(2) -0.008(2)
C11_9 0.032(3) 0.028(3) 0.008(2) -0.0014(19) 0.0002(19) 0.004(2)
C12_9 0.026(2) 0.030(3) 0.008(2) -0.0025(19) -0.0006(18) 0.006(2)
N1_10 0.024(2) 0.022(2) 0.026(2) 0.0029(17) -0.0001(16) -0.0013(16)
N2_10 0.024(2) 0.0126(19) 0.0185(19) 0.0033(15) 0.0046(16) 0.0055(16)
C1_10 0.029(3) 0.029(3) 0.034(3) -0.002(2) 0.002(2) -0.001(2)
C2_10 0.021(3) 0.032(3) 0.049(3) 0.001(3) 0.002(2) -0.001(2)
C3_10 0.026(3) 0.032(3) 0.048(3) 0.012(3) 0.014(2) 0.006(2)
C4_10 0.021(2) 0.023(3) 0.031(3) 0.009(2) 0.007(2) 0.006(2)
C5_10 0.039(3) 0.032(3) 0.028(3) 0.004(2) 0.015(2) 0.009(2)
C6_10 0.040(3) 0.037(3) 0.018(2) 0.000(2) 0.008(2) 0.009(2)
C7_10 0.029(3) 0.018(2) 0.018(2) 0.0050(19) 0.006(2) 0.009(2)
C8_10 0.035(3) 0.023(3) 0.020(2) -0.003(2) -0.002(2) 0.009(2)
C9_10 0.031(3) 0.022(3) 0.024(3) -0.004(2) 0.000(2) 0.002(2)
C10_10 0.023(2) 0.021(2) 0.025(3) -0.002(2) 0.003(2) 0.001(2)
C11_10 0.026(2) 0.013(2) 0.018(2) 0.0064(19) 0.0049(19) 0.0076(19)
C12_10 0.026(3) 0.015(2) 0.024(2) 0.0064(19) 0.004(2) 0.0059(19)
F1_11 0.069(2) 0.074(2) 0.077(2) 0.012(2) 0.0229(19) 0.0370(19)
C1_11 0.062(3) 0.037(3) 0.055(3) 0.007(3) 0.014(2) 0.024(3)
C2_11 0.074(3) 0.029(3) 0.038(3) 0.002(2) 0.009(2) 0.012(3)
C3_11 0.071(4) 0.030(3) 0.053(3) -0.003(3) 0.001(3) 0.001(3)
C4_11 0.075(4) 0.042(3) 0.059(3) -0.002(3) 0.019(3) 0.007(3)
C5_11 0.091(4) 0.067(4) 0.042(3) 0.006(3) 0.013(3) 0.021(3)
C6_11 0.073(4) 0.060(4) 0.049(3) 0.010(3) 0.001(3) 0.032(3)
F1_12 0.040(2) 0.105(4) 0.070(3) -0.002(3) -0.002(2) 0.013(2)
C1_12 0.025(2) 0.041(4) 0.030(4) -0.007(3) 0.000(2) 0.007(2)
C2_12 0.031(3) 0.023(3) 0.029(3) -0.007(2) -0.003(2) -0.001(3)
C3_12 0.035(4) 0.033(3) 0.039(3) -0.002(3) -0.006(2) 0.000(3)
C4_12 0.034(3) 0.035(3) 0.048(4) -0.003(4) 0.000(3) 0.001(2)
C5_12 0.035(4) 0.046(6) 0.047(4) -0.005(4) 0.008(3) 0.004(3)
C6_12 0.039(4) 0.058(5) 0.033(4) -0.011(3) 0.005(3) 0.008(3)
F1_17 0.095(12) 0.18(2) 0.054(7) 0.016(8) 0.000(6) 0.007(12)
C1_17 0.040(8) 0.06(2) 0.040(6) -0.003(7) 0.004(5) 0.016(8)
C2_17 0.025(2) 0.041(4) 0.030(4) -0.007(3) 0.000(2) 0.007(2)
C3_17 0.031(3) 0.023(3) 0.029(3) -0.007(2) -0.003(2) -0.001(3)
C4_17 0.035(4) 0.033(3) 0.039(3) -0.002(3) -0.006(2) 0.000(3)
C5_17 0.034(3) 0.035(3) 0.048(4) -0.003(4) 0.000(3) 0.001(2)
C6_17 0.042(7) 0.05(2) 0.040(7) -0.007(7) 0.005(5) 0.011(8)
F1_13 0.053(2) 0.071(3) 0.148(4) 0.022(2) 0.036(2) 0.0100(18)
C1_13 0.040(3) 0.027(3) 0.056(3) 0.013(2) 0.017(2) 0.011(2)
C2_13 0.106(4) 0.029(3) 0.043(3) 0.011(2) 0.017(3) 0.028(3)
C3_13 0.117(4) 0.030(3) 0.040(3) 0.003(3) -0.024(3) 0.011(3)
C4_13 0.061(4) 0.052(4) 0.071(4) -0.001(3) -0.019(3) -0.007(3)
C5_13 0.039(3) 0.053(4) 0.056(3) -0.009(3) 0.007(2) -0.001(3)
C6_13 0.037(3) 0.031(3) 0.047(3) -0.006(2) 0.002(2) 0.000(2)
F1_14 0.046(5) 0.031(5) 0.039(5) -0.002(4) 0.004(4) 0.008(3)
C1_14 0.030(7) 0.026(6) 0.035(13) -0.006(7) -0.002(7) 0.003(5)
C2_14 0.027(7) 0.020(8) 0.035(12) 0.001(7) -0.007(6) 0.003(5)
C3_14 0.031(7) 0.020(8) 0.042(13) 0.001(7) -0.001(7) 0.006(5)
C4_14 0.035(3) 0.016(5) 0.029(3) 0.005(4) 0.000(3) 0.003(3)
C5_14 0.033(3) 0.022(3) 0.016(6) 0.006(3) -0.004(2) 0.002(2)
C6_14 0.031(3) 0.025(3) 0.020(6) 0.002(3) -0.004(3) 0.003(2)
F1_15 0.070(3) 0.027(3) 0.070(4) -0.014(2) -0.026(3) 0.006(2)
C1_15 0.037(6) 0.018(4) 0.031(7) -0.001(4) -0.013(4) 0.011(4)
C2_15 0.034(5) 0.018(5) 0.040(7) 0.000(5) -0.008(4) 0.003(4)
C3_15 0.035(3) 0.016(5) 0.029(3) 0.005(4) 0.000(3) 0.003(3)
C4_15 0.033(3) 0.022(3) 0.016(6) 0.006(3) -0.004(2) 0.002(2)
C5_15 0.031(3) 0.025(3) 0.020(6) 0.002(3) -0.004(3) 0.003(2)
C6_15 0.037(5) 0.022(4) 0.024(6) 0.001(4) -0.010(4) 0.013(4)

loop_
_atom_type_symbol
_atom_type_description
_atom_type_scat_dispersion_real
_atom_type_scat_dispersion_imag
_atom_type_scat_source
C C 0.0033 0.0016 'International Tables Vol C Tables 4.2.6.8 and 6.1.1.4'
H H 0.0000 0.0000 'International Tables Vol C Tables 4.2.6.8 and 6.1.1.4'
N N 0.0061 0.0033 'International Tables Vol C Tables 4.2.6.8 and 6.1.1.4'
O O 0.0106 0.0060 'International Tables Vol C Tables 4.2.6.8 and 6.1.1.4'
F F 0.0171 0.0103 'International Tables Vol C Tables 4.2.6.8 and 6.1.1.4'
Al Al 0.0645 0.0514 'International Tables Vol C Tables 4.2.6.8 and 6.1.1.4'
In In -0.7276 1.3100 'International Tables Vol C Tables 4.2.6.8 and 6.1.1.4'
Ag Ag -0.8971 1.1015 'International Tables Vol C Tables 4.2.6.8 and 6.1.1.4'

loop_
_geom_angle_atom_site_label_1
_geom_angle_atom_site_label_2
_geom_angle_atom_site_label_3
_geom_angle
_geom_angle_site_symmetry_1
_geom_angle_site_symmetry_3
N2_9 In1 N2_10 98.25(11) . .
N2_9 In1 N1_9 71.50(12) . .
N2_10 In1 N1_9 85.64(11) . .
N2_9 In1 N1_10 87.23(12) . .
N2_10 In1 N1_10 71.36(12) . .
N1_9 In1 N1_10 146.16(12) . .
N2_9 In1 Ag1 128.73(8) . .
N2_10 In1 Ag1 133.02(8) . .
N1_9 In1 Ag1 106.69(8) . .
N1_10 In1 Ag1 107.15(8) . .
C5_14 Ag1 C6_14 32.7(8) . .
C5_14 Ag1 In1 174.8(8) . .
C4_15 Ag1 In1 174.3(4) . .
C6_14 Ag1 In1 150.3(8) . .
C4_15 Ag1 C5_15 31.5(4) . .
In1 Ag1 C5_15 153.4(4) . .
C5_14 Ag1 C4_14 30.7(7) . .
C6_14 Ag1 C4_14 54.5(10) . .
In1 Ag1 C4_14 150.7(8) . .
O1_3 Al1 O1_4 109.04(14) . .
O1_3 Al1 O1_1 112.28(14) . .
O1_4 Al1 O1_1 108.00(13) . .
O1_3 Al1 O1_2 106.50(14) . .
O1_4 Al1 O1_2 111.63(14) . .
O1_1 Al1 O1_2 109.43(13) . .
O1_16 Al2 O1_5 109.2(15) . .
O1_16 Al2 O1_8 108.2(12) . .
O1_5 Al2 O1_8 107.61(15) . .
O1_5 Al2 O1_7 113.7(5) . .
O1_8 Al2 O1_7 107.2(4) . .
O1_16 Al2 O1_6 110.9(11) . .
O1_5 Al2 O1_6 106.65(14) . .
O1_8 Al2 O1_6 114.22(15) . .
O1_7 Al2 O1_6 107.6(4) . .
C1_1 O1_1 Al1 146.6(2) . .
O1_1 C1_1 C4_1 108.4(3) . .
O1_1 C1_1 C3_1 110.8(3) . .
C4_1 C1_1 C3_1 108.9(3) . .
O1_1 C1_1 C2_1 111.0(3) . .
C4_1 C1_1 C2_1 108.7(3) . .
C3_1 C1_1 C2_1 109.0(3) . .
F2_1 C2_1 F3_1 107.7(3) . .
F2_1 C2_1 F1_1 107.3(4) . .
F3_1 C2_1 F1_1 107.6(3) . .
F2_1 C2_1 C1_1 110.7(3) . .
F3_1 C2_1 C1_1 112.5(3) . .
F1_1 C2_1 C1_1 110.9(3) . .
F6_1 C3_1 F5_1 107.6(3) . .
F6_1 C3_1 F4_1 107.3(3) . .
F5_1 C3_1 F4_1 106.7(3) . .
F6_1 C3_1 C1_1 111.2(3) . .
F5_1 C3_1 C1_1 113.2(3) . .
F4_1 C3_1 C1_1 110.5(3) . .
F9_1 C4_1 F7_1 108.2(4) . .
F9_1 C4_1 F8_1 106.5(3) . .
F7_1 C4_1 F8_1 107.5(3) . .
F9_1 C4_1 C1_1 111.2(3) . .
F7_1 C4_1 C1_1 113.1(3) . .
F8_1 C4_1 C1_1 110.1(3) . .
C1_2 O1_2 Al1 146.8(3) . .
O1_2 C1_2 C2_2 111.5(3) . .
O1_2 C1_2 C3_2 109.3(3) . .
C2_2 C1_2 C3_2 109.0(3) . .
O1_2 C1_2 C4_2 108.4(3) . .
C2_2 C1_2 C4_2 109.3(3) . .
C3_2 C1_2 C4_2 109.3(3) . .
F1_2 C2_2 F3_2 107.6(4) . .
F1_2 C2_2 F2_2 107.3(4) . .
F3_2 C2_2 F2_2 107.2(4) . .
F1_2 C2_2 C1_2 111.5(4) . .
F3_2 C2_2 C1_2 113.3(3) . .
F2_2 C2_2 C1_2 109.8(3) . .
F6_2 C3_2 F4_2 106.8(3) . .
F6_2 C3_2 F5_2 107.4(3) . .
F4_2 C3_2 F5_2 107.1(3) . .
F6_2 C3_2 C1_2 110.8(3) . .
F4_2 C3_2 C1_2 111.3(3) . .
F5_2 C3_2 C1_2 113.2(3) . .
F9_2 C4_2 F8_2 107.5(4) . .
F9_2 C4_2 F7_2 108.0(3) . .
F8_2 C4_2 F7_2 107.4(3) . .
F9_2 C4_2 C1_2 110.7(3) . .
F8_2 C4_2 C1_2 111.3(3) . .
F7_2 C4_2 C1_2 111.8(4) . .
C1_3 O1_3 Al1 148.6(3) . .
O1_3 C1_3 C3_3 110.3(3) . .
O1_3 C1_3 C4_3 107.2(3) . .
C3_3 C1_3 C4_3 110.0(3) . .
O1_3 C1_3 C2_3 111.0(3) . .
C3_3 C1_3 C2_3 109.7(3) . .
C4_3 C1_3 C2_3 108.7(3) . .
F1_3 C2_3 F3_3 107.9(4) . .
F1_3 C2_3 F2_3 107.3(4) . .
F3_3 C2_3 F2_3 107.5(3) . .
F1_3 C2_3 C1_3 111.2(3) . .
F3_3 C2_3 C1_3 112.4(4) . .
F2_3 C2_3 C1_3 110.4(3) . .
F4_3 C3_3 F5_3 107.0(3) . .
F4_3 C3_3 F6_3 107.2(3) . .
F5_3 C3_3 F6_3 107.0(3) . .
F4_3 C3_3 C1_3 111.0(3) . .
F5_3 C3_3 C1_3 113.0(3) . .
F6_3 C3_3 C1_3 111.3(3) . .
F8_3 C4_3 F9_3 107.9(4) . .
F8_3 C4_3 F7_3 106.9(4) . .
F9_3 C4_3 F7_3 107.7(3) . .
F8_3 C4_3 C1_3 111.1(3) . .
F9_3 C4_3 C1_3 111.0(3) . .
F7_3 C4_3 C1_3 111.9(3) . .
C1_4 O1_4 Al1 149.0(3) . .
O1_4 C1_4 C2_4 109.9(3) . .
O1_4 C1_4 C3_4 107.5(3) . .
C2_4 C1_4 C3_4 109.7(3) . .
O1_4 C1_4 C4_4 111.4(3) . .
C2_4 C1_4 C4_4 109.6(3) . .
C3_4 C1_4 C4_4 108.7(3) . .
F1_4 C2_4 F2_4 108.1(3) . .
F1_4 C2_4 F3_4 107.5(3) . .
F2_4 C2_4 F3_4 106.6(3) . .
F1_4 C2_4 C1_4 113.3(3) . .
F2_4 C2_4 C1_4 110.6(3) . .
F3_4 C2_4 C1_4 110.6(3) . .
F4_4 C3_4 F6_4 107.2(3) . .
F4_4 C3_4 F5_4 106.7(3) . .
F6_4 C3_4 F5_4 107.2(3) . .
F4_4 C3_4 C1_4 110.9(3) . .
F6_4 C3_4 C1_4 111.6(3) . .
F5_4 C3_4 C1_4 112.9(3) . .
F8_4 C4_4 F9_4 106.7(3) . .
F8_4 C4_4 F7_4 107.4(3) . .
F9_4 C4_4 F7_4 106.9(3) . .
F8_4 C4_4 C1_4 111.2(3) . .
F9_4 C4_4 C1_4 111.4(3) . .
F7_4 C4_4 C1_4 112.9(3) . .
C1_5 O1_5 Al2 149.3(3) . .
O1_5 C1_5 C3_5 111.9(3) . .
O1_5 C1_5 C4_5 110.8(4) . .
C3_5 C1_5 C4_5 109.5(4) . .
O1_5 C1_5 C2_5 106.6(3) . .
C3_5 C1_5 C2_5 108.9(4) . .
C4_5 C1_5 C2_5 109.0(3) . .
F2_5 C2_5 F3_5 107.1(3) . .
F2_5 C2_5 F1_5 107.5(3) . .
F3_5 C2_5 F1_5 107.1(4) . .
F2_5 C2_5 C1_5 111.1(4) . .
F3_5 C2_5 C1_5 111.0(3) . .
F1_5 C2_5 C1_5 112.7(4) . .
F6_5 C3_5 F4_5 107.2(4) . .
F6_5 C3_5 F5_5 107.3(4) . .
F4_5 C3_5 F5_5 107.2(4) . .
F6_5 C3_5 C1_5 111.1(4) . .
F4_5 C3_5 C1_5 111.3(4) . .
F5_5 C3_5 C1_5 112.4(4) . .
F9_5 C4_5 F8_5 107.2(4) . .
F9_5 C4_5 F7_5 107.9(4) . .
F8_5 C4_5 F7_5 107.0(4) . .
F9_5 C4_5 C1_5 111.6(4) . .
F8_5 C4_5 C1_5 110.4(4) . .
F7_5 C4_5 C1_5 112.5(4) . .
C1_6 O1_6 Al2 148.5(3) . .
O1_6 C1_6 C4_6 110.0(3) . .
O1_6 C1_6 C2_6 108.9(3) . .
C4_6 C1_6 C2_6 108.7(3) . .
O1_6 C1_6 C3_6 111.4(3) . .
C4_6 C1_6 C3_6 109.1(3) . .
C2_6 C1_6 C3_6 108.7(3) . .
F1_6 C2_6 F3_6 107.6(4) . .
F1_6 C2_6 F2_6 107.5(3) . .
F3_6 C2_6 F2_6 107.9(3) . .
F1_6 C2_6 C1_6 110.9(3) . .
F3_6 C2_6 C1_6 112.1(3) . .
F2_6 C2_6 C1_6 110.6(3) . .
F6_6 C3_6 F4_6 107.9(3) . .
F6_6 C3_6 F5_6 107.4(3) . .
F4_6 C3_6 F5_6 106.7(3) . .
F6_6 C3_6 C1_6 111.8(3) . .
F4_6 C3_6 C1_6 110.8(3) . .
F5_6 C3_6 C1_6 112.0(3) . .
F9_6 C4_6 F8_6 107.4(3) . .
F9_6 C4_6 F7_6 107.7(3) . .
F8_6 C4_6 F7_6 107.8(3) . .
F9_6 C4_6 C1_6 110.6(3) . .
F8_6 C4_6 C1_6 112.9(3) . .
F7_6 C4_6 C1_6 110.2(3) . .
C1_7 O1_7 Al2 147.5(8) . .
O1_7 C1_7 C4_7 111.0(7) . .
O1_7 C1_7 C3_7 110.0(7) . .
C4_7 C1_7 C3_7 111.0(6) . .
O1_7 C1_7 C2_7 107.1(6) . .
C4_7 C1_7 C2_7 107.9(6) . .
C3_7 C1_7 C2_7 109.8(6) . .
F1_7 C2_7 F3_7 108.2(7) . .
F1_7 C2_7 F2_7 106.7(6) . .
F3_7 C2_7 F2_7 106.7(6) . .
F1_7 C2_7 C1_7 115.2(7) . .
F3_7 C2_7 C1_7 113.4(8) . .
F2_7 C2_7 C1_7 106.0(7) . .
F4_7 C3_7 F5_7 108.1(7) . .
F4_7 C3_7 F6_7 110.3(6) . .
F5_7 C3_7 F6_7 105.1(6) . .
F4_7 C3_7 C1_7 111.5(6) . .
F5_7 C3_7 C1_7 114.2(6) . .
F6_7 C3_7 C1_7 107.4(6) . .
F8_7 C4_7 F7_7 110.5(7) . .
F8_7 C4_7 F9_7 103.3(7) . .
F7_7 C4_7 F9_7 105.5(6) . .
F8_7 C4_7 C1_7 112.9(7) . .
F7_7 C4_7 C1_7 111.8(7) . .
F9_7 C4_7 C1_7 112.4(7) . .
C1_16 O1_16 Al2 149(2) . .
O1_16 C1_16 C4_16 110.6(17) . .
O1_16 C1_16 C3_16 107.5(14) . .
C4_16 C1_16 C3_16 111.2(12) . .
O1_16 C1_16 C2_16 109.4(17) . .
C4_16 C1_16 C2_16 108.3(12) . .
C3_16 C1_16 C2_16 109.8(12) . .
F1_16 C2_16 F2_16 108.4(17) . .
F1_16 C2_16 F3_16 107.4(16) . .
F2_16 C2_16 F3_16 106.9(15) . .
F1_16 C2_16 C1_16 112.7(18) . .
F2_16 C2_16 C1_16 113.2(15) . .
F3_16 C2_16 C1_16 107.9(15) . .
F5_16 C3_16 F6_16 108.2(17) . .
F5_16 C3_16 F4_16 106.9(15) . .
F6_16 C3_16 F4_16 107.3(17) . .
F5_16 C3_16 C1_16 97.5(14) . .
F6_16 C3_16 C1_16 116(2) . .
F4_16 C3_16 C1_16 120.0(18) . .
F7_16 C4_16 F8_16 109.6(14) . .
F7_16 C4_16 F9_16 112.4(14) . .
F8_16 C4_16 F9_16 109.1(14) . .
F7_16 C4_16 C1_16 113.6(15) . .
F8_16 C4_16 C1_16 107.7(13) . .
F9_16 C4_16 C1_16 104.2(13) . .
C1_8 O1_8 Al2 147.0(3) . .
O1_8 C1_8 C3_8 110.6(3) . .
O1_8 C1_8 C2_8 108.2(3) . .
C3_8 C1_8 C2_8 109.9(4) . .
O1_8 C1_8 C4_8 110.4(3) . .
C3_8 C1_8 C4_8 108.9(3) . .
C2_8 C1_8 C4_8 108.9(3) . .
F3_8 C2_8 F2_8 108.2(4) . .
F3_8 C2_8 F1_8 107.3(4) . .
F2_8 C2_8 F1_8 106.9(4) . .
F3_8 C2_8 C1_8 110.8(4) . .
F2_8 C2_8 C1_8 111.5(4) . .
F1_8 C2_8 C1_8 112.0(4) . .
F4_8 C3_8 F6_8 107.0(4) . .
F4_8 C3_8 F5_8 107.1(3) . .
F6_8 C3_8 F5_8 106.4(3) . .
F4_8 C3_8 C1_8 111.4(4) . .
F6_8 C3_8 C1_8 111.4(4) . .
F5_8 C3_8 C1_8 113.2(4) . .
F9_8 C4_8 F8_8 106.3(3) . .
F9_8 C4_8 F7_8 107.0(3) . .
F8_8 C4_8 F7_8 107.5(3) . .
F9_8 C4_8 C1_8 111.9(3) . .
F8_8 C4_8 C1_8 110.9(3) . .
F7_8 C4_8 C1_8 112.9(3) . .
C1_9 N1_9 C12_9 118.3(4) . .
C1_9 N1_9 In1 126.3(3) . .
C12_9 N1_9 In1 114.9(3) . .
C10_9 N2_9 C11_9 118.4(4) . .
C10_9 N2_9 In1 124.6(3) . .
C11_9 N2_9 In1 116.9(3) . .
N1_9 C1_9 C2_9 123.6(4) . .
N1_9 C1_9 H1_9 118.2 . .
C2_9 C1_9 H1_9 118.2 . .
C3_9 C2_9 C1_9 118.5(4) . .
C3_9 C2_9 H2_9 120.7 . .
C1_9 C2_9 H2_9 120.7 . .
C2_9 C3_9 C4_9 120.8(4) . .
C2_9 C3_9 H3_9 119.6 . .
C4_9 C3_9 H3_9 119.6 . .
C3_9 C4_9 C5_9 124.4(4) . .
C3_9 C4_9 C12_9 116.8(4) . .
C5_9 C4_9 C12_9 118.8(4) . .
C6_9 C5_9 C4_9 121.4(5) . .
C6_9 C5_9 H5_9 119.3 . .
C4_9 C5_9 H5_9 119.3 . .
C5_9 C6_9 C7_9 121.3(5) . .
C5_9 C6_9 H6_9 119.3 . .
C7_9 C6_9 H6_9 119.3 . .
C8_9 C7_9 C11_9 117.0(4) . .
C8_9 C7_9 C6_9 123.6(4) . .
C11_9 C7_9 C6_9 119.5(4) . .
C9_9 C8_9 C7_9 121.0(4) . .
C9_9 C8_9 H8_9 119.5 . .
C7_9 C8_9 H8_9 119.5 . .
C8_9 C9_9 C10_9 118.4(5) . .
C8_9 C9_9 H9_9 120.8 . .
C10_9 C9_9 H9_9 120.8 . .
N2_9 C10_9 C9_9 122.8(4) . .
N2_9 C10_9 H10_9 118.6 . .
C9_9 C10_9 H10_9 118.6 . .
N2_9 C11_9 C7_9 122.5(4) . .
N2_9 C11_9 C12_9 118.3(4) . .
C7_9 C11_9 C12_9 119.2(4) . .
N1_9 C12_9 C4_9 122.0(4) . .
N1_9 C12_9 C11_9 118.3(4) . .
C4_9 C12_9 C11_9 119.7(4) . .
C1_10 N1_10 C12_10 118.2(4) . .
C1_10 N1_10 In1 126.1(3) . .
C12_10 N1_10 In1 114.9(3) . .
C10_10 N2_10 C11_10 118.4(3) . .
C10_10 N2_10 In1 125.0(3) . .
C11_10 N2_10 In1 116.4(3) . .
N1_10 C1_10 C2_10 123.1(4) . .
N1_10 C1_10 H1_10 118.5 . .
C2_10 C1_10 H1_10 118.5 . .
C3_10 C2_10 C1_10 118.7(4) . .
C3_10 C2_10 H2_10 120.6 . .
C1_10 C2_10 H2_10 120.6 . .
C2_10 C3_10 C4_10 120.4(4) . .
C2_10 C3_10 H3_10 119.8 . .
C4_10 C3_10 H3_10 119.8 . .
C12_10 C4_10 C3_10 116.9(4) . .
C12_10 C4_10 C5_10 119.5(4) . .
C3_10 C4_10 C5_10 123.6(4) . .
C6_10 C5_10 C4_10 121.4(4) . .
C6_10 C5_10 H5_10 119.3 . .
C4_10 C5_10 H5_10 119.3 . .
C5_10 C6_10 C7_10 120.7(4) . .
C5_10 C6_10 H6_10 119.7 . .
C7_10 C6_10 H6_10 119.7 . .
C8_10 C7_10 C11_10 117.4(4) . .
C8_10 C7_10 C6_10 123.0(4) . .
C11_10 C7_10 C6_10 119.6(4) . .
C9_10 C8_10 C7_10 119.8(4) . .
C9_10 C8_10 H8_10 120.1 . .
C7_10 C8_10 H8_10 120.1 . .
C8_10 C9_10 C10_10 119.7(4) . .
C8_10 C9_10 H9_10 120.1 . .
C10_10 C9_10 H9_10 120.1 . .
N2_10 C10_10 C9_10 123.0(4) . .
N2_10 C10_10 H10_10 118.5 . .
C9_10 C10_10 H10_10 118.5 . .
N2_10 C11_10 C7_10 121.7(4) . .
N2_10 C11_10 C12_10 119.3(4) . .
C7_10 C11_10 C12_10 119.0(4) . .
N1_10 C12_10 C4_10 122.7(4) . .
N1_10 C12_10 C11_10 117.4(4) . .
C4_10 C12_10 C11_10 119.9(4) . .
C2_11 C1_11 F1_11 119.2(5) . .
C2_11 C1_11 C6_11 123.5(6) . .
F1_11 C1_11 C6_11 117.3(5) . .
C1_11 C2_11 C3_11 117.6(5) . .
C1_11 C2_11 H2_11 121.2 . .
C3_11 C2_11 H2_11 121.2 . .
C2_11 C3_11 C4_11 120.8(5) . .
C2_11 C3_11 H3_11 119.6 . .
C4_11 C3_11 H3_11 119.6 . .
C5_11 C4_11 C3_11 119.4(6) . .
C5_11 C4_11 H4_11 120.3 . .
C3_11 C4_11 H4_11 120.3 . .
C4_11 C5_11 C6_11 120.8(6) . .
C4_11 C5_11 H5_11 119.6 . .
C6_11 C5_11 H5_11 119.6 . .
C5_11 C6_11 C1_11 117.9(6) . .
C5_11 C6_11 H6_11 121.1 . .
C1_11 C6_11 H6_11 121.1 . .
F1_12 C1_12 C6_12 124.7(6) . .
F1_12 C1_12 C2_12 112.8(6) . .
C6_12 C1_12 C2_12 122.6(6) . .
C1_12 C2_12 C3_12 118.2(6) . .
C1_12 C2_12 H2_12 120.9 . .
C3_12 C2_12 H2_12 120.9 . .
C2_12 C3_12 C4_12 119.6(6) . .
C2_12 C3_12 H3_12 120.2 . .
C4_12 C3_12 H3_12 120.2 . .
C5_12 C4_12 C3_12 120.8(7) . .
C5_12 C4_12 H4_12 119.6 . .
C3_12 C4_12 H4_12 119.6 . .
C4_12 C5_12 C6_12 120.6(7) . .
C4_12 C5_12 H5_12 119.7 . .
C6_12 C5_12 H5_12 119.7 . .
C1_12 C6_12 C5_12 118.2(7) . .
C1_12 C6_12 H6_12 120.9 . .
C5_12 C6_12 H6_12 120.9 . .
C6_17 C1_17 C2_17 122(2) . .
C6_17 C1_17 F1_17 88(2) . .
C2_17 C1_17 F1_17 150(3) . .
C1_17 C2_17 C3_17 119.4(19) . .
C1_17 C2_17 H2_17 120.3 . .
C3_17 C2_17 H2_17 120.3 . .
C2_17 C3_17 C4_17 119.0(18) . .
C2_17 C3_17 H3_17 120.5 . .
C4_17 C3_17 H3_17 120.5 . .
C5_17 C4_17 C3_17 119.6(19) . .
C5_17 C4_17 H4_17 120.2 . .
C3_17 C4_17 H4_17 120.2 . .
C4_17 C5_17 C6_17 121(2) . .
C4_17 C5_17 H5_17 119.3 . .
C6_17 C5_17 H5_17 119.3 . .
C1_17 C6_17 C5_17 118(2) . .
C1_17 C6_17 H6_17 120.9 . .
C5_17 C6_17 H6_17 120.9 . .
C6_13 C1_13 F1_13 118.3(5) . .
C6_13 C1_13 C2_13 122.9(5) . .
F1_13 C1_13 C2_13 118.8(5) . .
C1_13 C2_13 C3_13 117.5(5) . .
C1_13 C2_13 H2_13 121.2 . .
C3_13 C2_13 H2_13 121.2 . .
C2_13 C3_13 C4_13 120.4(5) . .
C2_13 C3_13 H3_13 119.8 . .
C4_13 C3_13 H3_13 119.8 . .
C5_13 C4_13 C3_13 119.5(6) . .
C5_13 C4_13 H4_13 120.2 . .
C3_13 C4_13 H4_13 120.2 . .
C4_13 C5_13 C6_13 120.5(5) . .
C4_13 C5_13 H5_13 119.7 . .
C6_13 C5_13 H5_13 119.7 . .
C1_13 C6_13 C5_13 119.2(5) . .
C1_13 C6_13 H6_13 120.4 . .
C5_13 C6_13 H6_13 120.4 . .
F1_14 C1_14 C2_14 125(2) . .
F1_14 C1_14 C6_14 113(2) . .
C2_14 C1_14 C6_14 121.4(19) . .
C1_14 C2_14 C3_14 119.9(18) . .
C1_14 C2_14 H2_14 120.0 . .
C3_14 C2_14 H2_14 120.0 . .
C2_14 C3_14 C4_14 119.7(18) . .
C2_14 C3_14 H3_14 120.1 . .
C4_14 C3_14 H3_14 120.1 . .
C5_14 C4_14 C3_14 119.4(19) . .
C5_14 C4_14 Ag1 59(3) . .
C3_14 C4_14 Ag1 100(2) . .
C5_14 C4_14 H4_14 120.3 . .
C3_14 C4_14 H4_14 120.3 . .
Ag1 C4_14 H4_14 110.0 . .
C4_14 C5_14 C6_14 121(2) . .
C4_14 C5_14 Ag1 90(3) . .
C6_14 C5_14 Ag1 84(3) . .
C4_14 C5_14 H5_14 119.4 . .
C6_14 C5_14 H5_14 119.4 . .
Ag1 C5_14 H5_14 96.5 . .
C1_14 C6_14 C5_14 118.3(19) . .
C1_14 C6_14 Ag1 99(2) . .
C5_14 C6_14 Ag1 64(3) . .
C1_14 C6_14 H6_14 120.8 . .
C5_14 C6_14 H6_14 120.8 . .
Ag1 C6_14 H6_14 105.7 . .
C6_15 C1_15 F1_15 121.5(10) . .
C6_15 C1_15 C2_15 122.9(10) . .
F1_15 C1_15 C2_15 115.6(10) . .
C1_15 C2_15 C3_15 118.0(10) . .
C1_15 C2_15 H2_15 121.0 . .
C3_15 C2_15 H2_15 121.0 . .
C2_15 C3_15 C4_15 120.2(11) . .
C2_15 C3_15 H3_15 119.9 . .
C4_15 C3_15 H3_15 119.9 . .
C5_15 C4_15 C3_15 119.8(11) . .
C5_15 C4_15 Ag1 82.3(13) . .
C3_15 C4_15 Ag1 88.0(14) . .
C5_15 C4_15 H4_15 120.1 . .
C3_15 C4_15 H4_15 120.1 . .
Ag1 C4_15 H4_15 99.7 . .
C6_15 C5_15 C4_15 119.5(11) . .
C6_15 C5_15 Ag1 97.0(10) . .
C4_15 C5_15 Ag1 66.2(13) . .
C6_15 C5_15 H5_15 120.2 . .
C4_15 C5_15 H5_15 120.2 . .
Ag1 C5_15 H5_15 106.3 . .
C1_15 C6_15 C5_15 119.5(11) . .
C1_15 C6_15 H6_15 120.2 . .
C5_15 C6_15 H6_15 120.2 . .

loop_
_geom_bond_atom_site_label_1
_geom_bond_atom_site_label_2
_geom_bond_distance
_geom_bond_site_symmetry_2
In1 N2_9 2.290(3) .
In1 N2_10 2.301(3) .
In1 N1_9 2.364(3) .
In1 N1_10 2.377(3) .
In1 Ag1 2.5637(5) .
Ag1 C5_14 2.30(7) .
Ag1 C4_15 2.43(3) .
Ag1 C6_14 2.55(5) .
Ag1 C5_15 2.63(3) .
Ag1 C4_14 2.68(5) .
Al1 O1_3 1.719(3) .
Al1 O1_4 1.722(3) .
Al1 O1_1 1.726(3) .
Al1 O1_2 1.727(3) .
Al2 O1_16 1.718(13) .
Al2 O1_5 1.724(3) .
Al2 O1_8 1.724(3) .
Al2 O1_7 1.725(6) .
Al2 O1_6 1.726(3) .
O1_1 C1_1 1.354(4) .
C1_1 C4_1 1.548(5) .
C1_1 C3_1 1.550(5) .
C1_1 C2_1 1.551(5) .
C2_1 F2_1 1.324(5) .
C2_1 F3_1 1.335(5) .
C2_1 F1_1 1.337(5) .
C3_1 F6_1 1.321(5) .
C3_1 F5_1 1.337(5) .
C3_1 F4_1 1.346(5) .
C4_1 F9_1 1.321(5) .
C4_1 F7_1 1.327(5) .
C4_1 F8_1 1.343(5) .
O1_2 C1_2 1.349(4) .
C1_2 C2_2 1.542(6) .
C1_2 C3_2 1.553(5) .
C1_2 C4_2 1.553(5) .
C2_2 F1_2 1.325(5) .
C2_2 F3_2 1.332(5) .
C2_2 F2_2 1.338(5) .
C3_2 F6_2 1.327(5) .
C3_2 F4_2 1.327(5) .
C3_2 F5_2 1.339(4) .
C4_2 F9_2 1.320(5) .
C4_2 F8_2 1.325(5) .
C4_2 F7_2 1.341(5) .
O1_3 C1_3 1.352(4) .
C1_3 C3_3 1.542(5) .
C1_3 C4_3 1.549(5) .
C1_3 C2_3 1.552(6) .
C2_3 F1_3 1.323(5) .
C2_3 F3_3 1.333(5) .
C2_3 F2_3 1.336(5) .
C3_3 F4_3 1.327(5) .
C3_3 F5_3 1.334(5) .
C3_3 F6_3 1.336(5) .
C4_3 F8_3 1.321(5) .
C4_3 F9_3 1.326(5) .
C4_3 F7_3 1.343(5) .
O1_4 C1_4 1.350(4) .
C1_4 C2_4 1.543(5) .
C1_4 C3_4 1.546(5) .
C1_4 C4_4 1.549(5) .
C2_4 F1_4 1.329(4) .
C2_4 F2_4 1.330(5) .
C2_4 F3_4 1.332(5) .
C3_4 F4_4 1.329(5) .
C3_4 F6_4 1.332(5) .
C3_4 F5_4 1.333(5) .
C4_4 F8_4 1.327(4) .
C4_4 F9_4 1.331(4) .
C4_4 F7_4 1.334(4) .
O1_5 C1_5 1.346(5) .
C1_5 C3_5 1.544(6) .
C1_5 C4_5 1.548(6) .
C1_5 C2_5 1.552(6) .
C2_5 F2_5 1.325(5) .
C2_5 F3_5 1.332(5) .
C2_5 F1_5 1.341(5) .
C3_5 F6_5 1.327(5) .
C3_5 F4_5 1.329(5) .
C3_5 F5_5 1.338(5) .
C4_5 F9_5 1.331(5) .
C4_5 F8_5 1.335(5) .
C4_5 F7_5 1.339(5) .
O1_6 C1_6 1.347(4) .
C1_6 C4_6 1.545(5) .
C1_6 C2_6 1.550(5) .
C1_6 C3_6 1.555(5) .
C2_6 F1_6 1.330(5) .
C2_6 F3_6 1.332(5) .
C2_6 F2_6 1.335(5) .
C3_6 F6_6 1.328(5) .
C3_6 F4_6 1.330(5) .
C3_6 F5_6 1.347(5) .
C4_6 F9_6 1.334(5) .
C4_6 F8_6 1.339(5) .
C4_6 F7_6 1.341(5) .
O1_7 C1_7 1.354(7) .
C1_7 C4_7 1.540(8) .
C1_7 C3_7 1.548(9) .
C1_7 C2_7 1.553(8) .
C2_7 F1_7 1.318(7) .
C2_7 F3_7 1.339(7) .
C2_7 F2_7 1.342(7) .
C3_7 F4_7 1.276(8) .
C3_7 F5_7 1.329(7) .
C3_7 F6_7 1.381(8) .
C4_7 F8_7 1.303(7) .
C4_7 F7_7 1.339(8) .
C4_7 F9_7 1.364(8) .
O1_16 C1_16 1.351(12) .
C1_16 C4_16 1.532(13) .
C1_16 C3_16 1.543(13) .
C1_16 C2_16 1.556(13) .
C2_16 F1_16 1.294(13) .
C2_16 F2_16 1.345(13) .
C2_16 F3_16 1.348(13) .
C3_16 F5_16 1.324(14) .
C3_16 F6_16 1.327(13) .
C3_16 F4_16 1.332(13) .
C4_16 F7_16 1.347(13) .
C4_16 F8_16 1.349(13) .
C4_16 F9_16 1.377(13) .
O1_8 C1_8 1.358(4) .
C1_8 C3_8 1.536(6) .
C1_8 C2_8 1.547(6) .
C1_8 C4_8 1.549(5) .
C2_8 F3_8 1.323(5) .
C2_8 F2_8 1.325(5) .
C2_8 F1_8 1.345(5) .
C3_8 F4_8 1.322(5) .
C3_8 F6_8 1.331(5) .
C3_8 F5_8 1.339(5) .
C4_8 F9_8 1.320(5) .
C4_8 F8_8 1.327(5) .
C4_8 F7_8 1.339(4) .
N1_9 C1_9 1.336(5) .
N1_9 C12_9 1.350(5) .
N2_9 C10_9 1.328(5) .
N2_9 C11_9 1.366(5) .
C1_9 C2_9 1.375(6) .
C1_9 H1_9 0.9500 .
C2_9 C3_9 1.366(7) .
C2_9 H2_9 0.9500 .
C3_9 C4_9 1.395(7) .
C3_9 H3_9 0.9500 .
C4_9 C5_9 1.416(7) .
C4_9 C12_9 1.422(6) .
C5_9 C6_9 1.343(7) .
C5_9 H5_9 0.9500 .
C6_9 C7_9 1.424(6) .
C6_9 H6_9 0.9500 .
C7_9 C8_9 1.392(7) .
C7_9 C11_9 1.406(6) .
C8_9 C9_9 1.372(7) .
C8_9 H8_9 0.9500 .
C9_9 C10_9 1.398(6) .
C9_9 H9_9 0.9500 .
C10_9 H10_9 0.9500 .
C11_9 C12_9 1.431(6) .
N1_10 C1_10 1.327(5) .
N1_10 C12_10 1.362(5) .
N2_10 C10_10 1.328(5) .
N2_10 C11_10 1.365(5) .
C1_10 C2_10 1.386(6) .
C1_10 H1_10 0.9500 .
C2_10 C3_10 1.367(7) .
C2_10 H2_10 0.9500 .
C3_10 C4_10 1.405(6) .
C3_10 H3_10 0.9500 .
C4_10 C12_10 1.397(6) .
C4_10 C5_10 1.426(6) .
C5_10 C6_10 1.345(6) .
C5_10 H5_10 0.9500 .
C6_10 C7_10 1.427(6) .
C6_10 H6_10 0.9500 .
C7_10 C8_10 1.406(6) .
C7_10 C11_10 1.416(6) .
C8_10 C9_10 1.356(6) .
C8_10 H8_10 0.9500 .
C9_10 C10_10 1.386(6) .
C9_10 H9_10 0.9500 .
C10_10 H10_10 0.9500 .
C11_10 C12_10 1.432(6) .
F1_11 C1_11 1.363(6) .
C1_11 C2_11 1.356(7) .
C1_11 C6_11 1.370(7) .
C2_11 C3_11 1.371(7) .
C2_11 H2_11 0.9500 .
C3_11 C4_11 1.386(7) .
C3_11 H3_11 0.9500 .
C4_11 C5_11 1.368(7) .
C4_11 H4_11 0.9500 .
C5_11 C6_11 1.368(7) .
C5_11 H5_11 0.9500 .
C6_11 H6_11 0.9500 .
F1_12 C1_12 1.346(7) .
C1_12 C6_12 1.366(8) .
C1_12 C2_12 1.367(8) .
C2_12 C3_12 1.382(8) .
C2_12 H2_12 0.9500 .
C3_12 C4_12 1.385(8) .
C3_12 H3_12 0.9500 .
C4_12 C5_12 1.344(9) .
C4_12 H4_12 0.9500 .
C5_12 C6_12 1.382(9) .
C5_12 H5_12 0.9500 .
C6_12 H6_12 0.9500 .
F1_17 C1_17 1.43(3) .
C1_17 C6_17 1.360(16) .
C1_17 C2_17 1.371(16) .
C2_17 C3_17 1.372(16) .
C2_17 H2_17 0.9500 .
C3_17 C4_17 1.384(16) .
C3_17 H3_17 0.9500 .
C4_17 C5_17 1.366(16) .
C4_17 H4_17 0.9500 .
C5_17 C6_17 1.366(16) .
C5_17 H5_17 0.9500 .
C6_17 H6_17 0.9500 .
F1_13 C1_13 1.361(6) .
C1_13 C6_13 1.337(6) .
C1_13 C2_13 1.367(7) .
C2_13 C3_13 1.373(8) .
C2_13 H2_13 0.9500 .
C3_13 C4_13 1.380(8) .
C3_13 H3_13 0.9500 .
C4_13 C5_13 1.356(7) .
C4_13 H4_13 0.9500 .
C5_13 C6_13 1.362(6) .
C5_13 H5_13 0.9500 .
C6_13 H6_13 0.9500 .
F1_14 C1_14 1.30(3) .
C1_14 C2_14 1.365(15) .
C1_14 C6_14 1.372(15) .
C2_14 C3_14 1.376(15) .
C2_14 H2_14 0.9500 .
C3_14 C4_14 1.388(15) .
C3_14 H3_14 0.9500 .
C4_14 C5_14 1.369(15) .
C4_14 H4_14 0.9500 .
C5_14 C6_14 1.385(15) .
C5_14 H5_14 0.9500 .
C6_14 H6_14 0.9500 .
F1_15 C1_15 1.361(14) .
C1_15 C6_15 1.356(11) .
C1_15 C2_15 1.374(11) .
C2_15 C3_15 1.383(10) .
C2_15 H2_15 0.9500 .
C3_15 C4_15 1.401(10) .
C3_15 H3_15 0.9500 .
C4_15 C5_15 1.385(10) .
C4_15 H4_15 0.9500 .
C5_15 C6_15 1.384(10) .
C5_15 H5_15 0.9500 .
C6_15 H6_15 0.9500 .

loop_
_geom_torsion_atom_site_label_1
_geom_torsion_atom_site_label_2
_geom_torsion_atom_site_label_3
_geom_torsion_atom_site_label_4
_geom_torsion
_geom_torsion_site_symmetry_1
_geom_torsion_site_symmetry_2
_geom_torsion_site_symmetry_3
_geom_torsion_site_symmetry_4
O1_3 Al1 O1_1 C1_1 -82.3(5) . . . .
O1_4 Al1 O1_1 C1_1 38.0(5) . . . .
O1_2 Al1 O1_1 C1_1 159.7(4) . . . .
Al1 O1_1 C1_1 C4_1 167.9(4) . . . .
Al1 O1_1 C1_1 C3_1 -72.6(5) . . . .
Al1 O1_1 C1_1 C2_1 48.6(6) . . . .
O1_1 C1_1 C2_1 F2_1 -43.1(5) . . . .
C4_1 C1_1 C2_1 F2_1 -162.2(3) . . . .
C3_1 C1_1 C2_1 F2_1 79.3(4) . . . .
O1_1 C1_1 C2_1 F3_1 -163.6(3) . . . .
C4_1 C1_1 C2_1 F3_1 77.3(4) . . . .
C3_1 C1_1 C2_1 F3_1 -41.3(5) . . . .
O1_1 C1_1 C2_1 F1_1 75.9(4) . . . .
C4_1 C1_1 C2_1 F1_1 -43.2(4) . . . .
C3_1 C1_1 C2_1 F1_1 -161.8(3) . . . .
O1_1 C1_1 C3_1 F6_1 -39.3(5) . . . .
C4_1 C1_1 C3_1 F6_1 79.8(4) . . . .
C2_1 C1_1 C3_1 F6_1 -161.7(3) . . . .
O1_1 C1_1 C3_1 F5_1 -160.7(3) . . . .
C4_1 C1_1 C3_1 F5_1 -41.5(5) . . . .
C2_1 C1_1 C3_1 F5_1 76.9(4) . . . .
O1_1 C1_1 C3_1 F4_1 79.7(4) . . . .
C4_1 C1_1 C3_1 F4_1 -161.2(3) . . . .
C2_1 C1_1 C3_1 F4_1 -42.7(4) . . . .
O1_1 C1_1 C4_1 F9_1 -44.1(5) . . . .
C3_1 C1_1 C4_1 F9_1 -164.7(3) . . . .
C2_1 C1_1 C4_1 F9_1 76.6(4) . . . .
O1_1 C1_1 C4_1 F7_1 -166.1(3) . . . .
C3_1 C1_1 C4_1 F7_1 73.3(4) . . . .
C2_1 C1_1 C4_1 F7_1 -45.3(5) . . . .
O1_1 C1_1 C4_1 F8_1 73.7(4) . . . .
C3_1 C1_1 C4_1 F8_1 -47.0(4) . . . .
C2_1 C1_1 C4_1 F8_1 -165.6(3) . . . .
O1_3 Al1 O1_2 C1_2 -166.2(5) . . . .
O1_4 Al1 O1_2 C1_2 74.9(5) . . . .
O1_1 Al1 O1_2 C1_2 -44.6(5) . . . .
Al1 O1_2 C1_2 C2_2 -50.0(6) . . . .
Al1 O1_2 C1_2 C3_2 70.6(6) . . . .
Al1 O1_2 C1_2 C4_2 -170.3(4) . . . .
O1_2 C1_2 C2_2 F1_2 -76.5(4) . . . .
C3_2 C1_2 C2_2 F1_2 162.7(3) . . . .
C4_2 C1_2 C2_2 F1_2 43.2(4) . . . .
O1_2 C1_2 C2_2 F3_2 162.0(3) . . . .
C3_2 C1_2 C2_2 F3_2 41.2(5) . . . .
C4_2 C1_2 C2_2 F3_2 -78.3(4) . . . .
O1_2 C1_2 C2_2 F2_2 42.2(5) . . . .
C3_2 C1_2 C2_2 F2_2 -78.6(4) . . . .
C4_2 C1_2 C2_2 F2_2 162.0(3) . . . .
O1_2 C1_2 C3_2 F6_2 43.1(4) . . . .
C2_2 C1_2 C3_2 F6_2 165.2(3) . . . .
C4_2 C1_2 C3_2 F6_2 -75.4(4) . . . .
O1_2 C1_2 C3_2 F4_2 -75.5(4) . . . .
C2_2 C1_2 C3_2 F4_2 46.5(4) . . . .
C4_2 C1_2 C3_2 F4_2 166.0(3) . . . .
O1_2 C1_2 C3_2 F5_2 163.8(3) . . . .
C2_2 C1_2 C3_2 F5_2 -74.2(4) . . . .
C4_2 C1_2 C3_2 F5_2 45.3(5) . . . .
O1_2 C1_2 C4_2 F9_2 44.6(5) . . . .
C2_2 C1_2 C4_2 F9_2 -77.1(4) . . . .
C3_2 C1_2 C4_2 F9_2 163.7(3) . . . .
O1_2 C1_2 C4_2 F8_2 -74.9(4) . . . .
C2_2 C1_2 C4_2 F8_2 163.4(3) . . . .
C3_2 C1_2 C4_2 F8_2 44.1(5) . . . .
O1_2 C1_2 C4_2 F7_2 165.0(3) . . . .
C2_2 C1_2 C4_2 F7_2 43.4(4) . . . .
C3_2 C1_2 C4_2 F7_2 -75.9(4) . . . .
O1_4 Al1 O1_3 C1_3 156.9(5) . . . .
O1_1 Al1 O1_3 C1_3 -83.5(5) . . . .
O1_2 Al1 O1_3 C1_3 36.3(5) . . . .
Al1 O1_3 C1_3 C3_3 69.2(6) . . . .
Al1 O1_3 C1_3 C4_3 -171.1(4) . . . .
Al1 O1_3 C1_3 C2_3 -52.6(6) . . . .
O1_3 C1_3 C2_3 F1_3 -39.8(5) . . . .
C3_3 C1_3 C2_3 F1_3 -161.9(3) . . . .
C4_3 C1_3 C2_3 F1_3 77.9(4) . . . .
O1_3 C1_3 C2_3 F3_3 -160.8(3) . . . .
C3_3 C1_3 C2_3 F3_3 77.0(4) . . . .
C4_3 C1_3 C2_3 F3_3 -43.2(5) . . . .
O1_3 C1_3 C2_3 F2_3 79.2(4) . . . .
C3_3 C1_3 C2_3 F2_3 -42.9(4) . . . .
C4_3 C1_3 C2_3 F2_3 -163.2(3) . . . .
O1_3 C1_3 C3_3 F4_3 -45.0(5) . . . .
C4_3 C1_3 C3_3 F4_3 -163.0(3) . . . .
C2_3 C1_3 C3_3 F4_3 77.5(4) . . . .
O1_3 C1_3 C3_3 F5_3 -165.3(3) . . . .
C4_3 C1_3 C3_3 F5_3 76.7(4) . . . .
C2_3 C1_3 C3_3 F5_3 -42.7(5) . . . .
O1_3 C1_3 C3_3 F6_3 74.2(4) . . . .
C4_3 C1_3 C3_3 F6_3 -43.7(5) . . . .
C2_3 C1_3 C3_3 F6_3 -163.2(3) . . . .
O1_3 C1_3 C4_3 F8_3 -44.0(4) . . . .
C3_3 C1_3 C4_3 F8_3 75.8(4) . . . .
C2_3 C1_3 C4_3 F8_3 -164.1(3) . . . .
O1_3 C1_3 C4_3 F9_3 76.1(4) . . . .
C3_3 C1_3 C4_3 F9_3 -164.1(3) . . . .
C2_3 C1_3 C4_3 F9_3 -44.0(4) . . . .
O1_3 C1_3 C4_3 F7_3 -163.6(3) . . . .
C3_3 C1_3 C4_3 F7_3 -43.7(5) . . . .
C2_3 C1_3 C4_3 F7_3 76.4(4) . . . .
O1_3 Al1 O1_4 C1_4 -34.3(5) . . . .
O1_1 Al1 O1_4 C1_4 -156.5(5) . . . .
O1_2 Al1 O1_4 C1_4 83.1(5) . . . .
Al1 O1_4 C1_4 C2_4 88.3(5) . . . .
Al1 O1_4 C1_4 C3_4 -152.4(4) . . . .
Al1 O1_4 C1_4 C4_4 -33.4(7) . . . .
O1_4 C1_4 C2_4 F1_4 -171.3(3) . . . .
C3_4 C1_4 C2_4 F1_4 70.7(4) . . . .
C4_4 C1_4 C2_4 F1_4 -48.5(4) . . . .
O1_4 C1_4 C2_4 F2_4 -49.8(4) . . . .
C3_4 C1_4 C2_4 F2_4 -167.8(3) . . . .
C4_4 C1_4 C2_4 F2_4 72.9(4) . . . .
O1_4 C1_4 C2_4 F3_4 68.0(4) . . . .
C3_4 C1_4 C2_4 F3_4 -50.1(4) . . . .
C4_4 C1_4 C2_4 F3_4 -169.3(3) . . . .
O1_4 C1_4 C3_4 F4_4 -46.2(4) . . . .
C2_4 C1_4 C3_4 F4_4 73.3(4) . . . .
C4_4 C1_4 C3_4 F4_4 -166.9(3) . . . .
O1_4 C1_4 C3_4 F6_4 73.4(4) . . . .
C2_4 C1_4 C3_4 F6_4 -167.2(3) . . . .
C4_4 C1_4 C3_4 F6_4 -47.4(4) . . . .
O1_4 C1_4 C3_4 F5_4 -165.8(3) . . . .
C2_4 C1_4 C3_4 F5_4 -46.4(5) . . . .
C4_4 C1_4 C3_4 F5_4 73.4(4) . . . .
O1_4 C1_4 C4_4 F8_4 -44.3(4) . . . .
C2_4 C1_4 C4_4 F8_4 -166.1(3) . . . .
C3_4 C1_4 C4_4 F8_4 74.0(4) . . . .
O1_4 C1_4 C4_4 F9_4 74.6(4) . . . .
C2_4 C1_4 C4_4 F9_4 -47.3(4) . . . .
C3_4 C1_4 C4_4 F9_4 -167.1(3) . . . .
O1_4 C1_4 C4_4 F7_4 -165.0(3) . . . .
C2_4 C1_4 C4_4 F7_4 73.1(4) . . . .
C3_4 C1_4 C4_4 F7_4 -46.7(4) . . . .
O1_16 Al2 O1_5 C1_5 -80.0(12) . . . .
O1_8 Al2 O1_5 C1_5 162.8(5) . . . .
O1_7 Al2 O1_5 C1_5 -78.6(7) . . . .
O1_6 Al2 O1_5 C1_5 39.9(6) . . . .
Al2 O1_5 C1_5 C3_5 -65.4(7) . . . .
Al2 O1_5 C1_5 C4_5 57.1(7) . . . .
Al2 O1_5 C1_5 C2_5 175.6(4) . . . .
O1_5 C1_5 C2_5 F2_5 -43.3(5) . . . .
C3_5 C1_5 C2_5 F2_5 -164.2(3) . . . .
C4_5 C1_5 C2_5 F2_5 76.4(4) . . . .
O1_5 C1_5 C2_5 F3_5 75.8(4) . . . .
C3_5 C1_5 C2_5 F3_5 -45.1(5) . . . .
C4_5 C1_5 C2_5 F3_5 -164.6(4) . . . .
O1_5 C1_5 C2_5 F1_5 -164.0(3) . . . .
C3_5 C1_5 C2_5 F1_5 75.0(4) . . . .
C4_5 C1_5 C2_5 F1_5 -44.4(5) . . . .
O1_5 C1_5 C3_5 F6_5 79.3(4) . . . .
C4_5 C1_5 C3_5 F6_5 -43.9(5) . . . .
C2_5 C1_5 C3_5 F6_5 -163.0(3) . . . .
O1_5 C1_5 C3_5 F4_5 -40.1(5) . . . .
C4_5 C1_5 C3_5 F4_5 -163.3(4) . . . .
C2_5 C1_5 C3_5 F4_5 77.5(4) . . . .
O1_5 C1_5 C3_5 F5_5 -160.4(4) . . . .
C4_5 C1_5 C3_5 F5_5 76.4(5) . . . .
C2_5 C1_5 C3_5 F5_5 -42.8(5) . . . .
O1_5 C1_5 C4_5 F9_5 72.8(5) . . . .
C3_5 C1_5 C4_5 F9_5 -163.3(4) . . . .
C2_5 C1_5 C4_5 F9_5 -44.2(5) . . . .
O1_5 C1_5 C4_5 F8_5 -46.2(5) . . . .
C3_5 C1_5 C4_5 F8_5 77.7(5) . . . .
C2_5 C1_5 C4_5 F8_5 -163.2(4) . . . .
O1_5 C1_5 C4_5 F7_5 -165.7(4) . . . .
C3_5 C1_5 C4_5 F7_5 -41.8(5) . . . .
C2_5 C1_5 C4_5 F7_5 77.3(5) . . . .
O1_16 Al2 O1_6 C1_6 -39.8(16) . . . .
O1_5 Al2 O1_6 C1_6 -158.6(5) . . . .
O1_8 Al2 O1_6 C1_6 82.7(5) . . . .
O1_7 Al2 O1_6 C1_6 -36.2(7) . . . .
Al2 O1_6 C1_6 C4_6 -76.9(6) . . . .
Al2 O1_6 C1_6 C2_6 164.0(4) . . . .
Al2 O1_6 C1_6 C3_6 44.2(6) . . . .
O1_6 C1_6 C2_6 F1_6 42.6(4) . . . .
C4_6 C1_6 C2_6 F1_6 -77.2(4) . . . .
C3_6 C1_6 C2_6 F1_6 164.2(3) . . . .
O1_6 C1_6 C2_6 F3_6 162.9(3) . . . .
C4_6 C1_6 C2_6 F3_6 43.1(5) . . . .
C3_6 C1_6 C2_6 F3_6 -75.5(4) . . . .
O1_6 C1_6 C2_6 F2_6 -76.5(4) . . . .
C4_6 C1_6 C2_6 F2_6 163.6(3) . . . .
C3_6 C1_6 C2_6 F2_6 45.0(4) . . . .
O1_6 C1_6 C3_6 F6_6 -79.0(4) . . . .
C4_6 C1_6 C3_6 F6_6 42.7(5) . . . .
C2_6 C1_6 C3_6 F6_6 161.0(3) . . . .
O1_6 C1_6 C3_6 F4_6 41.4(5) . . . .
C4_6 C1_6 C3_6 F4_6 163.1(3) . . . .
C2_6 C1_6 C3_6 F4_6 -78.6(4) . . . .
O1_6 C1_6 C3_6 F5_6 160.5(3) . . . .
C4_6 C1_6 C3_6 F5_6 -77.9(4) . . . .
C2_6 C1_6 C3_6 F5_6 40.5(5) . . . .
O1_6 C1_6 C4_6 F9_6 45.3(4) . . . .
C2_6 C1_6 C4_6 F9_6 164.4(3) . . . .
C3_6 C1_6 C4_6 F9_6 -77.2(4) . . . .
O1_6 C1_6 C4_6 F8_6 165.7(3) . . . .
C2_6 C1_6 C4_6 F8_6 -75.2(4) . . . .
C3_6 C1_6 C4_6 F8_6 43.2(5) . . . .
O1_6 C1_6 C4_6 F7_6 -73.7(4) . . . .
C2_6 C1_6 C4_6 F7_6 45.4(4) . . . .
C3_6 C1_6 C4_6 F7_6 163.8(3) . . . .
O1_5 Al2 O1_7 C1_7 -84(2) . . . .
O1_8 Al2 O1_7 C1_7 35(2) . . . .
O1_6 Al2 O1_7 C1_7 158.0(18) . . . .
Al2 O1_7 C1_7 C4_7 45(2) . . . .
Al2 O1_7 C1_7 C3_7 -78(2) . . . .
Al2 O1_7 C1_7 C2_7 163.0(18) . . . .
O1_7 C1_7 C2_7 F1_7 -38.9(10) . . . .
C4_7 C1_7 C2_7 F1_7 80.6(8) . . . .
C3_7 C1_7 C2_7 F1_7 -158.3(7) . . . .
O1_7 C1_7 C2_7 F3_7 -164.4(8) . . . .
C4_7 C1_7 C2_7 F3_7 -44.9(8) . . . .
C3_7 C1_7 C2_7 F3_7 76.2(8) . . . .
O1_7 C1_7 C2_7 F2_7 78.9(9) . . . .
C4_7 C1_7 C2_7 F2_7 -161.6(6) . . . .
C3_7 C1_7 C2_7 F2_7 -40.5(8) . . . .
O1_7 C1_7 C3_7 F4_7 -39.9(9) . . . .
C4_7 C1_7 C3_7 F4_7 -163.1(6) . . . .
C2_7 C1_7 C3_7 F4_7 77.7(8) . . . .
O1_7 C1_7 C3_7 F5_7 -162.8(7) . . . .
C4_7 C1_7 C3_7 F5_7 73.9(8) . . . .
C2_7 C1_7 C3_7 F5_7 -45.2(8) . . . .
O1_7 C1_7 C3_7 F6_7 81.0(8) . . . .
C4_7 C1_7 C3_7 F6_7 -42.2(7) . . . .
C2_7 C1_7 C3_7 F6_7 -161.4(6) . . . .
O1_7 C1_7 C4_7 F8_7 -41.1(10) . . . .
C3_7 C1_7 C4_7 F8_7 81.5(8) . . . .
C2_7 C1_7 C4_7 F8_7 -158.2(7) . . . .
O1_7 C1_7 C4_7 F7_7 -166.4(8) . . . .
C3_7 C1_7 C4_7 F7_7 -43.8(8) . . . .
C2_7 C1_7 C4_7 F7_7 76.5(8) . . . .
O1_7 C1_7 C4_7 F9_7 75.2(9) . . . .
C3_7 C1_7 C4_7 F9_7 -162.2(6) . . . .
C2_7 C1_7 C4_7 F9_7 -41.9(8) . . . .
O1_5 Al2 O1_16 C1_16 -81(6) . . . .
O1_8 Al2 O1_16 C1_16 36(6) . . . .
O1_6 Al2 O1_16 C1_16 162(5) . . . .
Al2 O1_16 C1_16 C4_16 -63(6) . . . .
Al2 O1_16 C1_16 C3_16 176(5) . . . .
Al2 O1_16 C1_16 C2_16 57(6) . . . .
O1_16 C1_16 C2_16 F1_16 -45(2) . . . .
C4_16 C1_16 C2_16 F1_16 75.7(19) . . . .
C3_16 C1_16 C2_16 F1_16 -162.7(18) . . . .
O1_16 C1_16 C2_16 F2_16 -168.4(19) . . . .
C4_16 C1_16 C2_16 F2_16 -47.7(18) . . . .
C3_16 C1_16 C2_16 F2_16 73.8(18) . . . .
O1_16 C1_16 C2_16 F3_16 73(2) . . . .
C4_16 C1_16 C2_16 F3_16 -165.9(14) . . . .
C3_16 C1_16 C2_16 F3_16 -44.3(18) . . . .
O1_16 C1_16 C3_16 F5_16 -71(2) . . . .
C4_16 C1_16 C3_16 F5_16 167.3(15) . . . .
C2_16 C1_16 C3_16 F5_16 47.5(17) . . . .
O1_16 C1_16 C3_16 F6_16 174(2) . . . .
C4_16 C1_16 C3_16 F6_16 53(2) . . . .
C2_16 C1_16 C3_16 F6_16 -67(2) . . . .
O1_16 C1_16 C3_16 F4_16 43(3) . . . .
C4_16 C1_16 C3_16 F4_16 -78(2) . . . .
C2_16 C1_16 C3_16 F4_16 161.9(16) . . . .
O1_16 C1_16 C4_16 F7_16 -39(2) . . . .
C3_16 C1_16 C4_16 F7_16 80.8(18) . . . .
C2_16 C1_16 C4_16 F7_16 -158.5(15) . . . .
O1_16 C1_16 C4_16 F8_16 -160.2(18) . . . .
C3_16 C1_16 C4_16 F8_16 -40.8(17) . . . .
C2_16 C1_16 C4_16 F8_16 79.9(15) . . . .
O1_16 C1_16 C4_16 F9_16 84.1(18) . . . .
C3_16 C1_16 C4_16 F9_16 -156.5(14) . . . .
C2_16 C1_16 C4_16 F9_16 -35.8(15) . . . .
O1_16 Al2 O1_8 C1_8 -159.8(15) . . . .
O1_5 Al2 O1_8 C1_8 -42.0(5) . . . .
O1_7 Al2 O1_8 C1_8 -164.7(7) . . . .
O1_6 Al2 O1_8 C1_8 76.2(5) . . . .
Al2 O1_8 C1_8 C3_8 79.3(6) . . . .
Al2 O1_8 C1_8 C2_8 -160.4(4) . . . .
Al2 O1_8 C1_8 C4_8 -41.4(6) . . . .
O1_8 C1_8 C2_8 F3_8 -74.3(4) . . . .
C3_8 C1_8 C2_8 F3_8 46.5(5) . . . .
C4_8 C1_8 C2_8 F3_8 165.7(3) . . . .
O1_8 C1_8 C2_8 F2_8 46.3(5) . . . .
C3_8 C1_8 C2_8 F2_8 167.1(4) . . . .
C4_8 C1_8 C2_8 F2_8 -73.7(4) . . . .
O1_8 C1_8 C2_8 F1_8 166.0(4) . . . .
C3_8 C1_8 C2_8 F1_8 -73.2(5) . . . .
C4_8 C1_8 C2_8 F1_8 45.9(5) . . . .
O1_8 C1_8 C3_8 F4_8 43.2(5) . . . .
C2_8 C1_8 C3_8 F4_8 -76.1(4) . . . .
C4_8 C1_8 C3_8 F4_8 164.7(4) . . . .
O1_8 C1_8 C3_8 F6_8 -76.1(4) . . . .
C2_8 C1_8 C3_8 F6_8 164.5(3) . . . .
C4_8 C1_8 C3_8 F6_8 45.4(4) . . . .
O1_8 C1_8 C3_8 F5_8 164.0(3) . . . .
C2_8 C1_8 C3_8 F5_8 44.6(5) . . . .
C4_8 C1_8 C3_8 F5_8 -74.5(4) . . . .
O1_8 C1_8 C4_8 F9_8 -73.2(4) . . . .
C3_8 C1_8 C4_8 F9_8 165.2(3) . . . .
C2_8 C1_8 C4_8 F9_8 45.4(4) . . . .
O1_8 C1_8 C4_8 F8_8 45.3(5) . . . .
C3_8 C1_8 C4_8 F8_8 -76.3(4) . . . .
C2_8 C1_8 C4_8 F8_8 163.9(3) . . . .
O1_8 C1_8 C4_8 F7_8 166.0(3) . . . .
C3_8 C1_8 C4_8 F7_8 44.4(5) . . . .
C2_8 C1_8 C4_8 F7_8 -75.4(4) . . . .
C12_9 N1_9 C1_9 C2_9 -1.6(6) . . . .
In1 N1_9 C1_9 C2_9 -172.6(3) . . . .
N1_9 C1_9 C2_9 C3_9 0.3(7) . . . .
C1_9 C2_9 C3_9 C4_9 0.5(6) . . . .
C2_9 C3_9 C4_9 C5_9 178.7(4) . . . .
C2_9 C3_9 C4_9 C12_9 -0.1(6) . . . .
C3_9 C4_9 C5_9 C6_9 -176.9(4) . . . .
C12_9 C4_9 C5_9 C6_9 1.9(7) . . . .
C4_9 C5_9 C6_9 C7_9 -0.5(7) . . . .
C5_9 C6_9 C7_9 C8_9 177.6(4) . . . .
C5_9 C6_9 C7_9 C11_9 -0.6(7) . . . .
C11_9 C7_9 C8_9 C9_9 1.1(6) . . . .
C6_9 C7_9 C8_9 C9_9 -177.2(4) . . . .
C7_9 C8_9 C9_9 C10_9 -0.9(7) . . . .
C11_9 N2_9 C10_9 C9_9 0.0(6) . . . .
In1 N2_9 C10_9 C9_9 175.7(3) . . . .
C8_9 C9_9 C10_9 N2_9 0.3(7) . . . .
C10_9 N2_9 C11_9 C7_9 0.2(6) . . . .
In1 N2_9 C11_9 C7_9 -175.8(3) . . . .
C10_9 N2_9 C11_9 C12_9 177.6(4) . . . .
In1 N2_9 C11_9 C12_9 1.5(5) . . . .
C8_9 C7_9 C11_9 N2_9 -0.7(6) . . . .
C6_9 C7_9 C11_9 N2_9 177.6(4) . . . .
C8_9 C7_9 C11_9 C12_9 -178.1(4) . . . .
C6_9 C7_9 C11_9 C12_9 0.2(6) . . . .
C1_9 N1_9 C12_9 C4_9 2.0(6) . . . .
In1 N1_9 C12_9 C4_9 174.0(3) . . . .
C1_9 N1_9 C12_9 C11_9 -175.9(4) . . . .
In1 N1_9 C12_9 C11_9 -3.8(4) . . . .
C3_9 C4_9 C12_9 N1_9 -1.2(6) . . . .
C5_9 C4_9 C12_9 N1_9 179.9(4) . . . .
C3_9 C4_9 C12_9 C11_9 176.6(4) . . . .
C5_9 C4_9 C12_9 C11_9 -2.3(6) . . . .
N2_9 C11_9 C12_9 N1_9 1.7(5) . . . .
C7_9 C11_9 C12_9 N1_9 179.1(4) . . . .
N2_9 C11_9 C12_9 C4_9 -176.3(4) . . . .
C7_9 C11_9 C12_9 C4_9 1.2(6) . . . .
C12_10 N1_10 C1_10 C2_10 -2.6(6) . . . .
In1 N1_10 C1_10 C2_10 -172.2(3) . . . .
N1_10 C1_10 C2_10 C3_10 1.8(7) . . . .
C1_10 C2_10 C3_10 C4_10 -0.3(7) . . . .
C2_10 C3_10 C4_10 C12_10 -0.2(6) . . . .
C2_10 C3_10 C4_10 C5_10 179.6(4) . . . .
C12_10 C4_10 C5_10 C6_10 0.3(7) . . . .
C3_10 C4_10 C5_10 C6_10 -179.4(4) . . . .
C4_10 C5_10 C6_10 C7_10 0.8(7) . . . .
C5_10 C6_10 C7_10 C8_10 178.0(4) . . . .
C5_10 C6_10 C7_10 C11_10 -1.1(6) . . . .
C11_10 C7_10 C8_10 C9_10 -0.6(6) . . . .
C6_10 C7_10 C8_10 C9_10 -179.6(4) . . . .
C7_10 C8_10 C9_10 C10_10 0.8(6) . . . .
C11_10 N2_10 C10_10 C9_10 -0.8(6) . . . .
In1 N2_10 C10_10 C9_10 174.0(3) . . . .
C8_10 C9_10 C10_10 N2_10 -0.1(7) . . . .
C10_10 N2_10 C11_10 C7_10 1.0(6) . . . .
In1 N2_10 C11_10 C7_10 -174.3(3) . . . .
C10_10 N2_10 C11_10 C12_10 179.6(4) . . . .
In1 N2_10 C11_10 C12_10 4.3(5) . . . .
C8_10 C7_10 C11_10 N2_10 -0.3(6) . . . .
C6_10 C7_10 C11_10 N2_10 178.7(4) . . . .
C8_10 C7_10 C11_10 C12_10 -178.9(4) . . . .
C6_10 C7_10 C11_10 C12_10 0.1(6) . . . .
C1_10 N1_10 C12_10 C4_10 2.1(6) . . . .
In1 N1_10 C12_10 C4_10 172.8(3) . . . .
C1_10 N1_10 C12_10 C11_10 -177.1(4) . . . .
In1 N1_10 C12_10 C11_10 -6.5(4) . . . .
C3_10 C4_10 C12_10 N1_10 -0.7(6) . . . .
C5_10 C4_10 C12_10 N1_10 179.6(4) . . . .
C3_10 C4_10 C12_10 C11_10 178.5(4) . . . .
C5_10 C4_10 C12_10 C11_10 -1.3(6) . . . .
N2_10 C11_10 C12_10 N1_10 1.6(5) . . . .
C7_10 C11_10 C12_10 N1_10 -179.8(3) . . . .
N2_10 C11_10 C12_10 C4_10 -177.6(4) . . . .
C7_10 C11_10 C12_10 C4_10 1.0(6) . . . .
F1_11 C1_11 C2_11 C3_11 -179.4(4) . . . .
C6_11 C1_11 C2_11 C3_11 0.4(8) . . . .
C1_11 C2_11 C3_11 C4_11 0.1(8) . . . .
C2_11 C3_11 C4_11 C5_11 -0.4(8) . . . .
C3_11 C4_11 C5_11 C6_11 0.1(9) . . . .
C4_11 C5_11 C6_11 C1_11 0.4(9) . . . .
C2_11 C1_11 C6_11 C5_11 -0.7(9) . . . .
F1_11 C1_11 C6_11 C5_11 179.1(5) . . . .
F1_12 C1_12 C2_12 C3_12 179.5(6) . . . .
C6_12 C1_12 C2_12 C3_12 -0.2(10) . . . .
C1_12 C2_12 C3_12 C4_12 -0.5(11) . . . .
C2_12 C3_12 C4_12 C5_12 1.5(13) . . . .
C3_12 C4_12 C5_12 C6_12 -1.8(15) . . . .
F1_12 C1_12 C6_12 C5_12 -179.8(8) . . . .
C2_12 C1_12 C6_12 C5_12 -0.1(12) . . . .
C4_12 C5_12 C6_12 C1_12 1.1(14) . . . .
C6_17 C1_17 C2_17 C3_17 7(4) . . . .
F1_17 C1_17 C2_17 C3_17 -175(3) . . . .
C1_17 C2_17 C3_17 C4_17 -9(4) . . . .
C2_17 C3_17 C4_17 C5_17 7(5) . . . .
C3_17 C4_17 C5_17 C6_17 -3(6) . . . .
C2_17 C1_17 C6_17 C5_17 -3(6) . . . .
F1_17 C1_17 C6_17 C5_17 178(4) . . . .
C4_17 C5_17 C6_17 C1_17 1(7) . . . .
C6_13 C1_13 C2_13 C3_13 -0.6(7) . . . .
F1_13 C1_13 C2_13 C3_13 177.9(4) . . . .
C1_13 C2_13 C3_13 C4_13 0.2(8) . . . .
C2_13 C3_13 C4_13 C5_13 0.0(9) . . . .
C3_13 C4_13 C5_13 C6_13 0.1(9) . . . .
F1_13 C1_13 C6_13 C5_13 -177.8(4) . . . .
C2_13 C1_13 C6_13 C5_13 0.7(8) . . . .
C4_13 C5_13 C6_13 C1_13 -0.5(8) . . . .
F1_14 C1_14 C2_14 C3_14 179.4(19) . . . .
C6_14 C1_14 C2_14 C3_14 -2(3) . . . .
C1_14 C2_14 C3_14 C4_14 1(4) . . . .
C2_14 C3_14 C4_14 C5_14 0(5) . . . .
C2_14 C3_14 C4_14 Ag1 -60(3) . . . .
C3_14 C4_14 C5_14 C6_14 -1(6) . . . .
Ag1 C4_14 C5_14 C6_14 83(4) . . . .
C3_14 C4_14 C5_14 Ag1 -84(3) . . . .
F1_14 C1_14 C6_14 C5_14 180(3) . . . .
C2_14 C1_14 C6_14 C5_14 1(5) . . . .
F1_14 C1_14 C6_14 Ag1 -114.9(13) . . . .
C2_14 C1_14 C6_14 Ag1 66(2) . . . .
C4_14 C5_14 C6_14 C1_14 1(6) . . . .
Ag1 C5_14 C6_14 C1_14 87(3) . . . .
C4_14 C5_14 C6_14 Ag1 -86(4) . . . .
C6_15 C1_15 C2_15 C3_15 0.7(18) . . . .
F1_15 C1_15 C2_15 C3_15 179.9(13) . . . .
C1_15 C2_15 C3_15 C4_15 1(2) . . . .
C2_15 C3_15 C4_15 C5_15 -2(3) . . . .
C2_15 C3_15 C4_15 Ag1 -82.4(17) . . . .
C3_15 C4_15 C5_15 C6_15 1(3) . . . .
Ag1 C4_15 C5_15 C6_15 84.4(17) . . . .
C3_15 C4_15 C5_15 Ag1 -83(2) . . . .
F1_15 C1_15 C6_15 C5_15 179.0(12) . . . .
C2_15 C1_15 C6_15 C5_15 -1.9(17) . . . .
C4_15 C5_15 C6_15 C1_15 1(2) . . . .
Ag1 C5_15 C6_15 C1_15 67.5(11) . . . .
